data_4310785
loop_
_publ_author_name
'Shen Lin'
'Shi-Xiong Liu'
'Zhong Chen'
'Bi-Zhou Lin'
'Song Gao'

_publ_contact_author_address
; Deptartment of Chemistry
  Fuzhou University
  Fuzhou 350002
  P. R. China
;
_publ_contact_author_email shixiongliu@yahoo.com
_publ_contact_author_fax '86 591 3729860'
_publ_contact_author_name 'Professor Shi-Xiong Liu'
_publ_contact_author_phone '86 591 3729860'
_publ_section_title
;
 Synthesis, Structure, and Magnetism of a Ferric 24-Azametallacrown-8
 Complex
;
_journal_name_full 'Inorganic Chemistry'
_journal_page_first 2222
_journal_page_last 2224
_journal_paper_doi 10.1021/ic035145w
_journal_volume 43
_journal_year 2004
_chemical_formula_moiety 'C104 H158 Cl Fe8 N16 O43'
_chemical_formula_sum 'C104 H158 Cl Fe8 N16 O43'
_chemical_formula_weight 2802.71
_chemical_name_systematic
; 
 ? 
;
_space_group_IT_number 2
_symmetry_cell_setting triclinic
_symmetry_space_group_name_Hall '-P 1'
_symmetry_space_group_name_H-M 'P -1'
_atom_sites_solution_hydrogens geom
_atom_sites_solution_primary direct
_atom_sites_solution_secondary difmap
_audit_creation_method SHELXL-97
_cell_angle_alpha 77.8360(10)
_cell_angle_beta 66.1360(10)
_cell_angle_gamma 66.2680(10)
_cell_formula_units_Z 2
_cell_length_a 20.0060(3)
_cell_length_b 20.2800(2)
_cell_length_c 20.62840(10)
_cell_measurement_temperature 296(2)
_cell_volume 6995.18(15)
_computing_cell_refinement 'SAINT (Siemens, 1996)'
_computing_data_collection 'SMART (Siemens, 1996)'
_computing_data_reduction 'SAINT (Siemens, 1996)'
_computing_molecular_graphics 'SHELXL/PC (Sheldrick, 1997)'
_computing_publication_material 'SHELXL-97 (Sheldrick, 1997)'
_computing_structure_refinement 'SHELXL-97 (Sheldrick, 1997)'
_computing_structure_solution 'SHELXS-97 (Sheldrick, 1997)'
_diffrn_ambient_temperature 296(2)
_diffrn_measured_fraction_theta_full 0.983
_diffrn_measured_fraction_theta_max 0.983
_diffrn_measurement_device_type 'Siemens SMART 1000 CCD'
_diffrn_measurement_method '\w scans'
_diffrn_radiation_monochromator graphite
_diffrn_radiation_source 'fine-focus sealed tube'
_diffrn_radiation_type MoK\a
_diffrn_radiation_wavelength 0.71073
_diffrn_reflns_av_R_equivalents 0.0937
_diffrn_reflns_av_sigmaI/netI 0.2862
_diffrn_reflns_limit_h_max 23
_diffrn_reflns_limit_h_min -23
_diffrn_reflns_limit_k_max 17
_diffrn_reflns_limit_k_min -24
_diffrn_reflns_limit_l_max 19
_diffrn_reflns_limit_l_min -24
_diffrn_reflns_number 35563
_diffrn_reflns_theta_full 25.11
_diffrn_reflns_theta_max 25.11
_diffrn_reflns_theta_min 1.10
_exptl_absorpt_coefficient_mu 0.904
_exptl_absorpt_correction_T_max 1.0000
_exptl_absorpt_correction_T_min 0.7260
_exptl_absorpt_correction_type SADABS
_exptl_absorpt_process_details 'A.C.T. North, D.C. Phillips, F.S.Mathews, 1968, Acta Cryst. A24,351'
_exptl_crystal_colour black
_exptl_crystal_density_diffrn 1.331
_exptl_crystal_density_method 'not measured'
_exptl_crystal_description prism
_exptl_crystal_F_000 2926
_exptl_crystal_size_max 0.50
_exptl_crystal_size_mid 0.30
_exptl_crystal_size_min 0.16
_refine_diff_density_max 0.775
_refine_diff_density_min -0.467
_refine_diff_density_rms 0.100
_refine_ls_extinction_method none
_refine_ls_goodness_of_fit_ref 0.944
_refine_ls_hydrogen_treatment mixed
_refine_ls_matrix_type full
_refine_ls_number_parameters 1499
_refine_ls_number_reflns 24517
_refine_ls_number_restraints 0
_refine_ls_restrained_S_all 0.944
_refine_ls_R_factor_all 0.2764
_refine_ls_R_factor_gt 0.0923
_refine_ls_shift/su_max 0.001
_refine_ls_shift/su_mean 0.000
_refine_ls_structure_factor_coef Fsqd
_refine_ls_weighting_details 'calc w=1/[\s^2^(Fo^2^)+(0.1000P)^2^+0.0000P] where P=(Fo^2^+2Fc^2^)/3'
_refine_ls_weighting_scheme calc
_refine_ls_wR_factor_gt 0.1963
_refine_ls_wR_factor_ref 0.2905
_reflns_number_gt 7517
_reflns_number_total 24517
_reflns_threshold_expression >2sigma(I)
_cod_data_source_file ic035145wsi20031002_102144.cif
_cod_data_source_block C104H158ClFe8N16O43
_cod_original_cell_volume 6995.18(13)
_cod_database_code 4310785

loop_
_symmetry_equiv_pos_as_xyz
'x, y, z'
'-x, -y, -z'

loop_
_atom_site_label
_atom_site_type_symbol
_atom_site_fract_x
_atom_site_fract_y
_atom_site_fract_z
_atom_site_U_iso_or_equiv
_atom_site_adp_type
_atom_site_occupancy
_atom_site_symmetry_multiplicity
_atom_site_calc_flag
_atom_site_refinement_flags
_atom_site_disorder_assembly
_atom_site_disorder_group
Fe1 Fe 0.27566(10) 0.21964(9) 0.06033(9) 0.0528(5) Uani 1 1 d . . .
Fe2 Fe 0.03616(10) 0.22620(9) 0.26054(9) 0.0521(5) Uani 1 1 d . . .
Fe3 Fe -0.18214(10) 0.16186(10) 0.27951(9) 0.0542(5) Uani 1 1 d . . .
Fe4 Fe -0.34430(10) 0.24855(10) 0.13284(9) 0.0544(5) Uani 1 1 d . . .
Fe5 Fe -0.27406(10) 0.27150(10) -0.12527(9) 0.0546(5) Uani 1 1 d . . .
Fe6 Fe -0.06041(10) 0.33307(10) -0.31778(9) 0.0553(5) Uani 1 1 d . . .
Fe7 Fe 0.21427(11) 0.26879(10) -0.34994(10) 0.0623(6) Uani 1 1 d . . .
Fe8 Fe 0.32789(10) 0.29244(10) -0.19077(9) 0.0554(5) Uani 1 1 d . . .
N1 N 0.1714(5) 0.2518(5) 0.1444(5) 0.048(3) Uani 1 1 d . . .
N2 N 0.1276(5) 0.2053(5) 0.1628(5) 0.047(3) Uani 1 1 d . . .
N3 N -0.0364(5) 0.1716(5) 0.2729(5) 0.046(2) Uani 1 1 d . . .
N4 N -0.1025(5) 0.2138(5) 0.2540(5) 0.047(2) Uani 1 1 d . . .
N5 N -0.2666(6) 0.2166(5) 0.2362(5) 0.051(3) Uani 1 1 d . . .
N6 N -0.2510(6) 0.1971(6) 0.1691(5) 0.049(3) Uani 1 1 d . . .
N7 N -0.3158(5) 0.2326(5) 0.0286(5) 0.051(3) Uani 1 1 d . . .
N8 N -0.2895(6) 0.2855(5) -0.0210(5) 0.051(3) Uani 1 1 d . . .
N9 N -0.2049(6) 0.3226(5) -0.2036(5) 0.049(3) Uani 1 1 d . . .
N10 N -0.1227(5) 0.2822(5) -0.2299(5) 0.048(2) Uani 1 1 d . . .
N11 N 0.0590(6) 0.2821(5) -0.3425(5) 0.050(3) Uani 1 1 d . . .
N12 N 0.0917(6) 0.3153(5) -0.3149(5) 0.047(3) Uani 1 1 d . . .
N13 N 0.2604(6) 0.3033(6) -0.2979(5) 0.057(3) Uani 1 1 d . . .
N14 N 0.2686(6) 0.2611(6) -0.2356(5) 0.058(3) Uani 1 1 d . . .
N15 N 0.3287(6) 0.2379(5) -0.0958(5) 0.051(3) Uani 1 1 d . . .
N16 N 0.2653(6) 0.2709(5) -0.0351(5) 0.051(3) Uani 1 1 d . . .
O1 O 0.2927(5) 0.3010(5) 0.0767(5) 0.066(2) Uani 1 1 d . . .
O2 O 0.0881(5) 0.2951(4) 0.2525(4) 0.062(2) Uani 1 1 d . . .
O3 O 0.2251(5) 0.1510(4) 0.0635(4) 0.057(2) Uani 1 1 d . . .
O4 O 0.3258(5) 0.1521(4) 0.1348(5) 0.073(3) Uani 1 1 d . . .
O5 O 0.0925(4) 0.1402(5) 0.3037(4) 0.061(2) Uani 1 1 d . . .
O6 O -0.0987(5) 0.0921(4) 0.3146(4) 0.062(2) Uani 1 1 d . . .
O7 O -0.0418(5) 0.2976(4) 0.2180(4) 0.064(2) Uani 1 1 d . . .
O8 O -0.0412(5) 0.2691(5) 0.3613(4) 0.072(3) Uani 1 1 d . . .
O9 O -0.2510(5) 0.2183(5) 0.3601(4) 0.074(3) Uani 1 1 d . . .
O10 O -0.3868(5) 0.2858(4) 0.2285(4) 0.063(2) Uani 1 1 d . . .
O11 O -0.1366(5) 0.1231(4) 0.1830(4) 0.065(2) Uani 1 1 d . . .
O12 O -0.2341(5) 0.0812(5) 0.3188(5) 0.082(3) Uani 1 1 d . . .
O13 O -0.3720(5) 0.1639(5) 0.1541(4) 0.071(3) Uani 1 1 d . . .
O14 O -0.3229(5) 0.1995(4) -0.0658(4) 0.058(2) Uani 1 1 d . . .
O15 O -0.3032(5) 0.3261(4) 0.0781(4) 0.063(2) Uani 1 1 d . . .
O16 O -0.4587(6) 0.3182(6) 0.1370(5) 0.098(3) Uani 1 1 d . . .
O17 O -0.3613(4) 0.3592(4) -0.1257(4) 0.061(2) Uani 1 1 d . . .
O18 O -0.1708(5) 0.3982(4) -0.3000(5) 0.061(2) Uani 1 1 d . . .
O19 O -0.1630(5) 0.2023(4) -0.1419(4) 0.058(2) Uani 1 1 d . . .
O20 O -0.2789(5) 0.2316(5) -0.2097(4) 0.070(3) Uani 1 1 d . . .
H020 H -0.2581 0.2542 -0.2614 0.09(4) Uiso 1 1 d R . .
O21 O -0.0483(5) 0.2687(5) -0.3811(4) 0.064(2) Uani 1 1 d . . .
O22 O 0.1849(5) 0.2163(5) -0.3989(4) 0.067(2) Uani 1 1 d . . .
O23 O -0.0367(5) 0.3836(5) -0.2609(4) 0.068(2) Uani 1 1 d . . .
O24 O -0.0344(6) 0.4093(5) -0.4046(5) 0.085(3) Uani 1 1 d . . .
O25 O 0.2296(5) 0.3450(5) -0.4190(5) 0.077(3) Uani 1 1 d . . .
O26 O 0.3278(5) 0.3595(4) -0.2763(4) 0.065(2) Uani 1 1 d . . .
O27 O 0.2071(5) 0.2043(4) -0.2618(5) 0.071(3) Uani 1 1 d . . .
O28 O 0.3283(6) 0.1964(6) -0.3990(6) 0.098(3) Uani 1 1 d . . .
O29 O 0.4253(5) 0.2160(5) -0.2318(4) 0.068(2) Uani 1 1 d . . .
O30 O 0.3776(4) 0.1673(4) -0.0119(4) 0.054(2) Uani 1 1 d . . .
O31 O 0.2256(4) 0.3512(4) -0.1192(4) 0.061(2) Uani 1 1 d . . .
O32 O 0.3816(5) 0.3561(5) -0.1721(4) 0.069(3) Uani 1 1 d . . .
C1 C 0.2567(8) 0.3430(6) 0.1307(8) 0.052(3) Uani 1 1 d . . .
C2 C 0.1884(8) 0.3444(6) 0.1876(7) 0.052(3) Uani 1 1 d . . .
C3 C 0.1557(8) 0.3927(7) 0.2415(7) 0.072(4) Uani 1 1 d . . .
H3A H 0.1104 0.3919 0.2795 0.086 Uiso 1 1 calc R . .
C4 C 0.1893(11) 0.4412(8) 0.2393(9) 0.090(5) Uani 1 1 d . . .
H4A H 0.1674 0.4730 0.2751 0.108 Uiso 1 1 calc R . .
C5 C 0.2563(11) 0.4410(9) 0.1823(9) 0.090(5) Uani 1 1 d . . .
H5A H 0.2784 0.4745 0.1794 0.108 Uiso 1 1 calc R . .
C6 C 0.2923(9) 0.3923(8) 0.1287(8) 0.075(4) Uani 1 1 d . . .
H6A H 0.3389 0.3921 0.0922 0.090 Uiso 1 1 calc R . .
C7 C 0.1473(7) 0.2946(6) 0.1945(7) 0.048(3) Uani 1 1 d . . .
C8 C 0.1624(8) 0.1544(6) 0.1176(7) 0.046(3) Uani 1 1 d . . .
C9 C 0.1267(8) 0.0956(7) 0.1306(7) 0.067(4) Uani 1 1 d . . .
H9A H 0.0919 0.0961 0.1804 0.081 Uiso 1 1 calc R . .
C10 C 0.0768(14) 0.1148(12) 0.0842(10) 0.170(11) Uani 1 1 d . . .
C11 C 0.1888(11) 0.0254(9) 0.1198(14) 0.186(12) Uani 1 1 d . . .
C12 C 0.4041(9) 0.1421(10) 0.1294(9) 0.112(6) Uani 1 1 d . . .
C13 C 0.0892(7) 0.0750(7) 0.3213(6) 0.051(3) Uani 1 1 d . . .
C14 C 0.0246(7) 0.0585(6) 0.3255(6) 0.052(3) Uani 1 1 d . . .
C15 C 0.0256(9) -0.0124(8) 0.3450(7) 0.077(4) Uani 1 1 d . . .
H15A H -0.0166 -0.0231 0.3479 0.093 Uiso 1 1 calc R . .
C16 C 0.0869(10) -0.0665(9) 0.3600(9) 0.105(6) Uani 1 1 d . . .
H16A H 0.0867 -0.1132 0.3729 0.126 Uiso 1 1 calc R . .
C17 C 0.1500(9) -0.0491(9) 0.3553(8) 0.089(5) Uani 1 1 d . . .
H17A H 0.1927 -0.0857 0.3636 0.106 Uiso 1 1 calc R . .
C18 C 0.1511(7) 0.0200(8) 0.3387(7) 0.067(4) Uani 1 1 d . . .
H18A H 0.1923 0.0303 0.3390 0.080 Uiso 1 1 calc R . .
C19 C -0.0395(7) 0.1087(6) 0.3038(5) 0.042(3) Uani 1 1 d . . .
C20 C -0.0993(8) 0.2782(7) 0.2277(6) 0.054(3) Uani 1 1 d . . .
C21 C -0.1677(8) 0.3357(8) 0.2060(9) 0.093(5) Uani 1 1 d . . .
H21A H -0.2071 0.3142 0.2161 0.112 Uiso 1 1 calc R . .
C22 C -0.1376(13) 0.3546(13) 0.1254(11) 0.185(11) Uani 1 1 d . . .
C23 C -0.2055(14) 0.4005(10) 0.2522(14) 0.195(12) Uani 1 1 d . . .
C24 C -0.0649(11) 0.3396(10) 0.3833(9) 0.132(7) Uani 1 1 d . . .
C25 C -0.3201(8) 0.2667(8) 0.3774(7) 0.062(4) Uani 1 1 d . . .
C26 C -0.3671(8) 0.2913(7) 0.3329(7) 0.066(4) Uani 1 1 d . . .
C27 C -0.4407(9) 0.3457(9) 0.3543(8) 0.103(6) Uani 1 1 d . . .
H27A H -0.4688 0.3627 0.3240 0.124 Uiso 1 1 calc R . .
C28 C -0.4730(10) 0.3752(9) 0.4205(10) 0.115(6) Uani 1 1 d . . .
H28A H -0.5237 0.4085 0.4361 0.138 Uiso 1 1 calc R . .
C29 C -0.4264(11) 0.3527(11) 0.4630(9) 0.112(6) Uani 1 1 d . . .
H29A H -0.4452 0.3738 0.5058 0.134 Uiso 1 1 calc R . .
C30 C -0.3538(10) 0.3003(9) 0.4416(8) 0.090(5) Uani 1 1 d . . .
H30A H -0.3251 0.2863 0.4714 0.108 Uiso 1 1 calc R . .
C31 C -0.3382(8) 0.2631(7) 0.2629(6) 0.052(3) Uani 1 1 d . . .
C32 C -0.1805(8) 0.1480(7) 0.1462(6) 0.054(3) Uani 1 1 d . . .
C33 C -0.1524(8) 0.1187(8) 0.0749(7) 0.076(4) Uani 1 1 d . . .
H33A H -0.1963 0.1393 0.0578 0.091 Uiso 1 1 calc R . .
C34 C -0.0883(14) 0.1425(14) 0.0227(9) 0.176(11) Uani 1 1 d . . .
C35 C -0.1314(15) 0.0367(10) 0.0829(10) 0.168(10) Uani 1 1 d . . .
C36 C -0.1956(11) 0.0054(10) 0.3263(12) 0.147(8) Uani 1 1 d . . .
C37 C -0.3803(7) 0.1225(7) 0.1158(8) 0.057(4) Uani 1 1 d . . .
C38 C -0.3616(7) 0.1338(7) 0.0425(7) 0.054(3) Uani 1 1 d . . .
C39 C -0.3692(7) 0.0865(7) 0.0084(7) 0.064(4) Uani 1 1 d . . .
H39A H -0.3569 0.0926 -0.0405 0.077 Uiso 1 1 calc R . .
C40 C -0.3944(8) 0.0306(7) 0.0454(9) 0.073(4) Uani 1 1 d . . .
H40A H -0.3972 -0.0014 0.0210 0.087 Uiso 1 1 calc R . .
C41 C -0.4153(8) 0.0218(7) 0.1171(9) 0.072(4) Uani 1 1 d . . .
H41A H -0.4334 -0.0152 0.1419 0.086 Uiso 1 1 calc R . .
C42 C -0.4095(7) 0.0676(7) 0.1524(7) 0.063(4) Uani 1 1 d . . .
H42A H -0.4252 0.0624 0.2016 0.076 Uiso 1 1 calc R . .
C43 C -0.3319(7) 0.1904(7) 0.0001(7) 0.048(3) Uani 1 1 d . . .
C44 C -0.2848(7) 0.3309(7) 0.0108(7) 0.051(3) Uani 1 1 d . . .
C45 C -0.2561(9) 0.3913(7) -0.0342(7) 0.072(4) Uani 1 1 d . . .
H45A H -0.2736 0.4053 -0.0747 0.086 Uiso 1 1 calc R . .
C46 C -0.1667(10) 0.3641(10) -0.0621(9) 0.109(6) Uani 1 1 d . . .
C47 C -0.2933(11) 0.4572(8) 0.0117(9) 0.106(6) Uani 1 1 d . . .
C48 C -0.537(3) 0.3069(18) 0.191(4) 0.56(5) Uani 1 1 d . . .
C49 C -0.3695(8) 0.4116(7) -0.1757(7) 0.056(3) Uani 1 1 d . . .
C50 C -0.3076(8) 0.4264(7) -0.2340(7) 0.057(3) Uani 1 1 d . . .
C51 C -0.3225(8) 0.4831(7) -0.2838(7) 0.073(4) Uani 1 1 d . . .
H51A H -0.2812 0.4928 -0.3210 0.087 Uiso 1 1 calc R . .
C52 C -0.3969(11) 0.5240(9) -0.2780(9) 0.097(5) Uani 1 1 d . . .
H52A H -0.4064 0.5609 -0.3122 0.117 Uiso 1 1 calc R . .
C53 C -0.4603(10) 0.5117(9) -0.2211(9) 0.095(5) Uani 1 1 d . . .
H53A H -0.5112 0.5417 -0.2165 0.114 Uiso 1 1 calc R . .
C54 C -0.4470(8) 0.4559(8) -0.1726(8) 0.083(4) Uani 1 1 d . . .
H54A H -0.4892 0.4463 -0.1367 0.100 Uiso 1 1 calc R . .
C55 C -0.2226(7) 0.3803(7) -0.2467(6) 0.047(3) Uani 1 1 d . . .
C56 C -0.1104(8) 0.2197(7) -0.1933(7) 0.053(3) Uani 1 1 d . . .
C57 C -0.0274(7) 0.1650(7) -0.2128(6) 0.065(4) Uani 1 1 d . . .
H57A H -0.0018 0.1703 -0.2644 0.078 Uiso 1 1 calc R . .
C58 C -0.0261(9) 0.0858(8) -0.1945(9) 0.099(5) Uani 1 1 d . . .
C59 C 0.0191(9) 0.1831(8) -0.1777(8) 0.095(5) Uani 1 1 d . . .
C60 C -0.3013(11) 0.1724(9) -0.2102(8) 0.120(7) Uani 1 1 d . . .
C61 C 0.0103(8) 0.2204(8) -0.4228(7) 0.055(4) Uani 1 1 d . . .
C62 C 0.0873(8) 0.1996(7) -0.4252(6) 0.060(4) Uani 1 1 d . . .
C63 C 0.1471(8) 0.1428(8) -0.4686(7) 0.078(4) Uani 1 1 d . . .
H63A H 0.1976 0.1282 -0.4688 0.094 Uiso 1 1 calc R . .
C64 C 0.1331(10) 0.1083(9) -0.5106(8) 0.102(6) Uani 1 1 d . . .
H64A H 0.1724 0.0705 -0.5380 0.123 Uiso 1 1 calc R . .
C65 C 0.0567(11) 0.1338(9) -0.5093(9) 0.098(5) Uani 1 1 d . . .
H65A H 0.0445 0.1133 -0.5374 0.118 Uiso 1 1 calc R . .
C66 C -0.0001(9) 0.1878(9) -0.4681(8) 0.086(5) Uani 1 1 d . . .
H66A H -0.0496 0.2039 -0.4705 0.103 Uiso 1 1 calc R . .
C67 C 0.1118(8) 0.2337(7) -0.3862(6) 0.053(3) Uani 1 1 d . . .
C68 C 0.0373(9) 0.3664(8) -0.2736(7) 0.065(4) Uani 1 1 d . . .
C69 C 0.0609(8) 0.4094(8) -0.2405(8) 0.080(4) Uani 1 1 d . . .
H69A H 0.1147 0.3819 -0.2427 0.096 Uiso 1 1 calc R . .
C70 C 0.0593(11) 0.4799(10) -0.2852(11) 0.133(7) Uani 1 1 d . . .
H70A H 0.0644 0.5175 -0.2598 0.27(13) Uiso 1 1 d R . .
H70B H 0.0113 0.5013 -0.2942 0.322 Uiso 1 1 d R . .
H70C H 0.1016 0.4697 -0.3300 0.322 Uiso 1 1 d R . .
C71 C 0.0086(11) 0.4232(12) -0.1626(9) 0.141(8) Uani 1 1 d . . .
C72 C -0.0786(11) 0.4412(10) -0.4472(12) 0.146(8) Uani 1 1 d . . .
H72A H -0.0423 0.4360 -0.4984 0.20(10) Uiso 1 1 d R . .
H72B H -0.1073 0.4913 -0.4383 0.235 Uiso 1 1 d R . .
H72C H -0.1154 0.4180 -0.4375 0.235 Uiso 1 1 d R . .
C73 C 0.2590(8) 0.3945(8) -0.4271(7) 0.071(4) Uani 1 1 d . . .
C74 C 0.2906(7) 0.4018(7) -0.3788(7) 0.061(4) Uani 1 1 d . . .
C75 C 0.3220(9) 0.4557(8) -0.3921(8) 0.081(4) Uani 1 1 d . . .
H75A H 0.3440 0.4588 -0.3613 0.097 Uiso 1 1 calc R . .
C76 C 0.3213(10) 0.5048(9) -0.4501(9) 0.099(6) Uani 1 1 d . . .
H76A H 0.3400 0.5419 -0.4570 0.119 Uiso 1 1 calc R . .
C77 C 0.2919(10) 0.4973(9) -0.4977(9) 0.104(6) Uani 1 1 d . . .
H77A H 0.2921 0.5291 -0.5375 0.125 Uiso 1 1 calc R . .
C78 C 0.2623(9) 0.4431(9) -0.4865(8) 0.092(5) Uani 1 1 d . . .
H78A H 0.2440 0.4388 -0.5197 0.110 Uiso 1 1 calc R . .
C79 C 0.2922(7) 0.3537(7) -0.3154(7) 0.060(4) Uani 1 1 d . . .
C80 C 0.2389(7) 0.2109(7) -0.2211(7) 0.064(4) Uani 1 1 d . . .
C81 C 0.2352(12) 0.1627(10) -0.1547(10) 0.107(7) Uani 1 1 d . . .
H81A H 0.2777 0.1595 -0.1405 0.129 Uiso 1 1 calc R . .
C82 C 0.1601(17) 0.1959(15) -0.0970(11) 0.174(11) Uani 1 1 d . . .
C83 C 0.2456(13) 0.0858(9) -0.1646(12) 0.162(10) Uani 1 1 d . . .
C84 C 0.3453(14) 0.1165(17) -0.3968(17) 0.219(12) Uani 1 1 d . . .
C85 C 0.4762(8) 0.1623(8) -0.2052(8) 0.064(4) Uani 1 1 d . . .
C86 C 0.4581(8) 0.1462(7) -0.1314(7) 0.055(3) Uani 1 1 d . . .
C87 C 0.5160(8) 0.0896(7) -0.1083(8) 0.065(4) Uani 1 1 d . . .
H87A H 0.5058 0.0793 -0.0599 0.078 Uiso 1 1 calc R . .
C88 C 0.5858(9) 0.0499(7) -0.1548(9) 0.072(4) Uani 1 1 d . . .
H88A H 0.6227 0.0134 -0.1384 0.087 Uiso 1 1 calc R . .
C89 C 0.6005(9) 0.0648(10) -0.2254(11) 0.100(5) Uani 1 1 d . . .
H89A H 0.6480 0.0374 -0.2572 0.120 Uiso 1 1 calc R . .
C90 C 0.5476(9) 0.1192(8) -0.2519(8) 0.080(4) Uani 1 1 d . . .
H90A H 0.5592 0.1272 -0.3007 0.096 Uiso 1 1 calc R . .
C91 C 0.3848(7) 0.1845(7) -0.0757(7) 0.050(3) Uani 1 1 d . . .
C92 C 0.2164(7) 0.3300(7) -0.0545(7) 0.052(3) Uani 1 1 d . . .
C93 C 0.1466(8) 0.3755(8) 0.0006(6) 0.071(4) Uani 1 1 d . . .
H93A H 0.1558 0.3608 0.0456 0.085 Uiso 1 1 calc R . .
C94 C 0.0712(9) 0.3636(11) 0.0114(11) 0.147(8) Uani 1 1 d . . .
C95 C 0.1367(12) 0.4555(8) -0.0154(10) 0.146(8) Uani 1 1 d . . .
C96 C 0.3530(10) 0.4341(8) -0.1781(9) 0.102(6) Uani 1 1 d . . .
C97 C 0.452(2) 0.659(2) 0.317(2) 0.153(15) Uiso 0.50 1 d P . .
H97A H 0.4400 0.6552 0.2773 0.184 Uiso 0.50 1 calc PR . .
H97B H 0.5019 0.6656 0.2974 0.184 Uiso 0.50 1 calc PR . .
Cl1 Cl 0.4671(7) 0.5855(7) 0.3544(6) 0.161(4) Uiso 0.50 1 d P . .
Cl2 Cl 0.3858(8) 0.7362(7) 0.3537(7) 0.170(4) Uiso 0.50 1 d P . .
O98 O 0.1943(5) -0.2618(5) 0.3460(4) 0.070(2) Uani 1 1 d . . .
C98 C 0.2253(9) -0.3165(9) 0.3941(8) 0.100(5) Uani 1 1 d . . .
O99 O -0.1589(5) 0.2202(6) 0.4301(5) 0.087(3) Uani 1 1 d . . .
C99 C -0.1541(10) 0.1572(10) 0.4787(8) 0.106(6) Uani 1 1 d . . .
O100 O 0.4062(6) 0.3268(5) -0.0503(5) 0.092(3) Uani 1 1 d . . .
C100 C 0.4853(9) 0.2802(9) -0.0489(9) 0.102(6) Uani 1 1 d . . .
O101 O 0.2411(6) 0.1437(6) 0.2688(5) 0.097(3) Uani 1 1 d . . .
C101 C 0.2357(12) 0.1898(11) 0.3170(11) 0.136(7) Uiso 1 1 d . . .
O102 O 0.1168(6) 0.3843(5) -0.4821(6) 0.103(3) Uiso 1 1 d . . .
C102 C 0.1540(13) 0.3474(11) -0.5467(11) 0.148(7) Uiso 1 1 d . . .
O103 O 0.4420(7) 0.1946(6) -0.3673(6) 0.116(4) Uiso 1 1 d . . .
C103 C 0.4820(13) 0.2375(11) -0.4173(11) 0.152(8) Uiso 1 1 d . . .
O104 O -0.3492(7) 0.0974(6) 0.2797(6) 0.112(4) Uiso 1 1 d . . .
C104 C -0.4262(16) 0.1299(13) 0.3366(14) 0.191(10) Uiso 1 1 d . . .
C105 C 0.386(3) 0.272(3) -0.579(3) 0.19(2) Uiso 0.50 1 d P . .
O105 O 0.361(3) 0.211(3) -0.563(2) 0.30(2) Uiso 0.50 1 d P . .
O106 O 0.3804(18) -0.0418(15) 0.4952(15) 0.377(14) Uiso 1 1 d . . .
O107 O 0.3172(13) -0.0735(11) 0.4435(11) 0.259(9) Uiso 1 1 d . . .
O108 O 0.5311(13) 0.3980(11) 0.0161(12) 0.271(9) Uiso 1 1 d . . .
O109 O 0.416(3) 0.033(2) 0.377(2) 0.281(19) Uiso 0.50 1 d P . .

loop_
_atom_site_aniso_label
_atom_site_aniso_U_11
_atom_site_aniso_U_22
_atom_site_aniso_U_33
_atom_site_aniso_U_23
_atom_site_aniso_U_13
_atom_site_aniso_U_12
Fe1 0.0430(12) 0.0591(12) 0.0574(12) 0.0018(9) -0.0210(10) -0.0185(10)
Fe2 0.0449(12) 0.0589(12) 0.0548(12) -0.0021(9) -0.0197(10) -0.0193(10)
Fe3 0.0454(12) 0.0684(13) 0.0524(12) 0.0039(10) -0.0247(10) -0.0201(10)
Fe4 0.0498(12) 0.0661(13) 0.0527(12) -0.0002(9) -0.0263(10) -0.0194(10)
Fe5 0.0506(12) 0.0666(13) 0.0530(12) -0.0040(9) -0.0232(10) -0.0221(10)
Fe6 0.0477(12) 0.0636(13) 0.0612(12) 0.0001(10) -0.0268(10) -0.0205(10)
Fe7 0.0493(13) 0.0800(15) 0.0633(13) -0.0071(11) -0.0252(11) -0.0220(11)
Fe8 0.0463(12) 0.0682(13) 0.0558(12) -0.0006(10) -0.0220(10) -0.0219(10)
N1 0.040(6) 0.055(7) 0.046(6) -0.009(5) -0.011(5) -0.017(5)
N2 0.049(7) 0.051(7) 0.050(6) -0.005(6) -0.016(6) -0.027(6)
N3 0.033(6) 0.052(7) 0.051(6) 0.010(5) -0.024(5) -0.011(5)
N4 0.041(6) 0.046(6) 0.053(6) 0.012(5) -0.022(5) -0.017(5)
N5 0.032(6) 0.064(7) 0.050(7) 0.000(6) -0.016(6) -0.013(6)
N6 0.039(7) 0.077(8) 0.033(6) -0.001(5) -0.008(5) -0.029(6)
N7 0.053(7) 0.058(7) 0.054(7) -0.007(6) -0.027(6) -0.021(6)
N8 0.062(7) 0.050(7) 0.053(7) 0.013(6) -0.031(6) -0.028(6)
N9 0.050(7) 0.060(7) 0.049(6) 0.003(5) -0.028(6) -0.023(6)
N10 0.033(6) 0.048(7) 0.057(7) -0.007(5) -0.019(6) -0.003(5)
N11 0.058(7) 0.054(7) 0.042(6) -0.001(5) -0.021(6) -0.023(6)
N12 0.042(7) 0.056(7) 0.055(6) -0.019(6) -0.020(6) -0.016(6)
N13 0.052(7) 0.064(7) 0.062(7) 0.010(6) -0.024(6) -0.029(6)
N14 0.056(7) 0.074(8) 0.053(7) 0.007(6) -0.031(6) -0.026(6)
N15 0.039(7) 0.063(7) 0.046(6) -0.010(6) -0.012(6) -0.014(6)
N16 0.037(7) 0.054(7) 0.057(7) 0.000(6) -0.018(6) -0.012(6)
O1 0.068(7) 0.074(7) 0.068(6) -0.014(5) -0.025(5) -0.033(5)
O2 0.054(6) 0.074(6) 0.059(6) -0.017(5) -0.006(5) -0.031(5)
O3 0.048(6) 0.061(6) 0.056(6) -0.007(4) -0.004(5) -0.027(5)
O4 0.058(6) 0.080(7) 0.087(7) 0.011(5) -0.044(6) -0.018(5)
O5 0.047(6) 0.073(6) 0.069(6) 0.010(5) -0.033(5) -0.022(5)
O6 0.064(6) 0.063(6) 0.072(6) 0.021(5) -0.040(5) -0.031(5)
O7 0.050(6) 0.055(6) 0.094(7) 0.014(5) -0.041(5) -0.018(5)
O8 0.079(7) 0.078(7) 0.065(6) -0.014(5) -0.021(5) -0.035(6)
O9 0.039(6) 0.115(8) 0.061(6) -0.017(5) -0.022(5) -0.012(6)
O10 0.043(5) 0.084(6) 0.058(5) -0.002(5) -0.028(5) -0.008(5)
O11 0.049(6) 0.074(6) 0.072(6) -0.008(5) -0.037(5) -0.006(5)
O12 0.068(7) 0.085(8) 0.101(8) 0.014(6) -0.038(6) -0.038(6)
O13 0.082(7) 0.089(7) 0.060(6) 0.015(5) -0.032(5) -0.049(6)
O14 0.067(6) 0.059(6) 0.055(6) -0.004(4) -0.021(5) -0.032(5)
O15 0.079(7) 0.072(6) 0.050(6) 0.003(5) -0.032(5) -0.034(5)
O16 0.063(7) 0.122(9) 0.114(8) -0.013(7) -0.054(7) -0.010(7)
O17 0.046(6) 0.066(6) 0.065(6) 0.001(5) -0.027(5) -0.008(5)
O18 0.049(6) 0.067(6) 0.070(6) 0.010(5) -0.033(5) -0.017(5)
O19 0.047(6) 0.061(6) 0.056(6) 0.003(4) -0.016(5) -0.015(5)
O20 0.084(7) 0.084(7) 0.052(6) -0.004(5) -0.024(5) -0.039(6)
O21 0.052(6) 0.080(7) 0.063(6) -0.023(5) -0.023(5) -0.016(5)
O22 0.041(6) 0.087(7) 0.077(6) -0.025(5) -0.024(5) -0.014(5)
O23 0.045(6) 0.078(6) 0.083(7) -0.020(5) -0.024(5) -0.015(5)
O24 0.082(8) 0.111(8) 0.076(7) 0.031(6) -0.050(6) -0.043(6)
O25 0.080(7) 0.100(8) 0.076(7) 0.019(6) -0.044(6) -0.054(7)
O26 0.079(7) 0.066(6) 0.068(6) 0.010(5) -0.039(5) -0.038(5)
O27 0.069(7) 0.072(6) 0.092(7) 0.017(5) -0.048(6) -0.037(5)
O28 0.057(7) 0.103(8) 0.137(9) -0.053(7) -0.036(7) -0.008(6)
O29 0.047(6) 0.089(7) 0.056(6) -0.016(5) -0.012(5) -0.013(5)
O30 0.033(5) 0.068(6) 0.051(5) 0.001(4) -0.011(4) -0.016(4)
O31 0.041(6) 0.079(6) 0.050(6) 0.002(5) -0.014(5) -0.012(5)
O32 0.067(7) 0.078(7) 0.081(6) -0.011(5) -0.035(5) -0.031(5)
C1 0.065(10) 0.029(8) 0.075(10) 0.018(7) -0.046(9) -0.019(7)
C2 0.053(9) 0.047(8) 0.062(9) 0.003(7) -0.029(8) -0.017(7)
C3 0.077(11) 0.062(10) 0.080(11) -0.014(8) -0.026(9) -0.027(9)
C4 0.132(16) 0.083(12) 0.087(12) -0.023(10) -0.043(12) -0.055(12)
C5 0.108(15) 0.092(13) 0.090(13) -0.008(11) -0.028(12) -0.060(12)
C6 0.090(12) 0.081(11) 0.076(11) 0.010(9) -0.039(10) -0.050(10)
C7 0.044(8) 0.047(8) 0.052(8) 0.002(7) -0.017(7) -0.018(7)
C8 0.054(9) 0.035(8) 0.056(9) 0.002(7) -0.030(8) -0.014(7)
C9 0.070(11) 0.061(10) 0.065(9) -0.009(7) 0.000(8) -0.039(9)
C10 0.27(3) 0.23(2) 0.167(19) 0.069(17) -0.16(2) -0.20(2)
C11 0.091(15) 0.039(11) 0.34(3) -0.055(15) 0.025(18) -0.024(11)
C12 0.059(11) 0.155(16) 0.130(15) 0.025(12) -0.053(11) -0.044(11)
C13 0.043(8) 0.057(9) 0.045(8) 0.007(7) -0.016(7) -0.015(7)
C14 0.054(9) 0.041(8) 0.063(9) 0.028(6) -0.039(7) -0.015(7)
C15 0.074(12) 0.087(12) 0.072(10) 0.020(9) -0.039(9) -0.030(10)
C16 0.094(14) 0.078(12) 0.148(16) 0.033(11) -0.074(13) -0.023(11)
C17 0.065(12) 0.092(13) 0.090(12) 0.034(10) -0.044(10) -0.013(10)
C18 0.052(9) 0.088(11) 0.066(9) 0.010(8) -0.040(8) -0.017(8)
C19 0.052(9) 0.045(8) 0.029(7) -0.002(6) -0.010(6) -0.022(7)
C20 0.061(10) 0.059(9) 0.051(8) -0.005(7) -0.033(7) -0.016(8)
C21 0.058(11) 0.094(13) 0.142(16) 0.036(12) -0.066(11) -0.030(10)
C22 0.15(2) 0.28(3) 0.130(18) 0.135(19) -0.105(17) -0.09(2)
C23 0.19(3) 0.086(15) 0.28(3) -0.084(17) -0.14(2) 0.073(15)
C24 0.150(19) 0.107(15) 0.132(16) -0.063(12) 0.006(14) -0.070(14)
C25 0.055(10) 0.088(11) 0.041(8) -0.002(8) -0.015(8) -0.027(9)
C26 0.045(9) 0.088(11) 0.060(9) -0.018(8) -0.018(8) -0.015(8)
C27 0.058(11) 0.127(15) 0.079(12) -0.047(11) -0.027(10) 0.035(10)
C28 0.054(11) 0.131(15) 0.108(15) -0.050(12) -0.015(11) 0.025(10)
C29 0.084(15) 0.17(2) 0.073(12) -0.033(12) -0.023(12) -0.031(14)
C30 0.069(12) 0.136(15) 0.064(11) -0.012(10) -0.030(10) -0.025(11)
C31 0.052(9) 0.067(9) 0.040(8) 0.000(7) -0.013(7) -0.027(8)
C32 0.052(10) 0.068(10) 0.044(8) -0.002(7) -0.014(8) -0.027(8)
C33 0.057(10) 0.100(13) 0.071(10) -0.024(9) -0.036(9) -0.006(9)
C34 0.20(3) 0.30(3) 0.047(11) -0.012(14) 0.016(13) -0.17(2)
C35 0.27(3) 0.090(15) 0.134(17) -0.057(13) -0.029(18) -0.072(17)
C36 0.110(17) 0.070(13) 0.26(3) 0.019(15) -0.078(18) -0.036(12)
C37 0.052(9) 0.049(9) 0.089(11) -0.005(8) -0.036(8) -0.023(7)
C38 0.051(9) 0.068(10) 0.048(9) 0.008(7) -0.024(7) -0.025(7)
C39 0.043(9) 0.079(11) 0.072(10) -0.022(8) -0.018(8) -0.017(8)
C40 0.075(11) 0.064(10) 0.104(13) -0.008(9) -0.046(10) -0.033(9)
C41 0.071(11) 0.058(10) 0.108(13) 0.012(9) -0.051(10) -0.033(8)
C42 0.063(10) 0.057(9) 0.073(10) 0.016(8) -0.033(8) -0.025(8)
C43 0.038(8) 0.057(9) 0.042(8) -0.011(7) -0.010(6) -0.010(7)
C44 0.050(9) 0.054(9) 0.060(9) 0.002(7) -0.032(7) -0.021(7)
C45 0.119(14) 0.073(11) 0.058(9) 0.016(8) -0.050(10) -0.058(10)
C46 0.100(15) 0.155(17) 0.103(13) 0.006(12) -0.032(12) -0.086(14)
C47 0.159(18) 0.055(10) 0.125(14) 0.009(10) -0.075(13) -0.040(11)
C48 0.34(5) 0.22(3) 1.33(15) -0.34(6) -0.63(8) 0.16(3)
C49 0.053(9) 0.069(10) 0.053(9) -0.016(7) -0.025(8) -0.015(8)
C50 0.054(9) 0.057(9) 0.073(10) -0.012(8) -0.026(8) -0.026(8)
C51 0.069(11) 0.069(10) 0.082(11) 0.016(8) -0.053(9) -0.010(8)
C52 0.084(14) 0.099(13) 0.104(14) 0.018(10) -0.060(12) -0.011(11)
C53 0.055(12) 0.094(13) 0.107(14) 0.008(11) -0.038(11) 0.005(10)
C54 0.052(10) 0.097(12) 0.086(12) -0.001(10) -0.027(9) -0.012(9)
C55 0.047(9) 0.065(9) 0.039(8) -0.008(7) -0.020(7) -0.022(7)
C56 0.051(9) 0.065(10) 0.047(8) -0.003(7) -0.020(8) -0.024(8)
C57 0.035(8) 0.079(10) 0.045(8) 0.001(7) -0.004(7) 0.003(7)
C58 0.088(13) 0.057(10) 0.143(15) 0.005(10) -0.043(12) -0.020(9)
C59 0.078(12) 0.121(13) 0.112(13) 0.035(10) -0.068(11) -0.046(11)
C60 0.20(2) 0.116(14) 0.088(12) -0.019(10) -0.032(13) -0.114(15)
C61 0.062(11) 0.076(11) 0.044(8) 0.000(7) -0.021(8) -0.040(9)
C62 0.062(10) 0.070(10) 0.042(8) -0.010(7) -0.015(8) -0.020(8)
C63 0.058(11) 0.101(12) 0.082(11) -0.023(9) -0.032(9) -0.019(9)
C64 0.075(13) 0.152(16) 0.087(12) -0.066(11) -0.015(10) -0.030(12)
C65 0.092(15) 0.122(15) 0.103(13) -0.043(11) -0.046(12) -0.030(12)
C66 0.047(10) 0.125(15) 0.079(11) -0.038(10) -0.009(9) -0.023(10)
C67 0.055(10) 0.062(9) 0.042(8) -0.012(7) -0.019(7) -0.016(8)
C68 0.074(12) 0.071(11) 0.059(9) -0.006(8) -0.031(9) -0.026(9)
C69 0.060(10) 0.073(11) 0.112(13) -0.040(10) -0.030(10) -0.013(9)
C70 0.121(18) 0.100(15) 0.18(2) -0.014(15) -0.043(15) -0.052(14)
C71 0.125(17) 0.24(2) 0.095(14) -0.077(14) -0.015(13) -0.095(17)
C72 0.100(16) 0.19(2) 0.138(19) 0.086(15) -0.063(16) -0.068(15)
C73 0.063(10) 0.069(11) 0.065(10) 0.011(8) -0.024(9) -0.014(8)
C74 0.045(9) 0.066(10) 0.061(9) 0.012(8) -0.014(8) -0.022(8)
C75 0.089(12) 0.083(11) 0.072(11) 0.015(9) -0.034(10) -0.037(10)
C76 0.120(16) 0.098(13) 0.093(13) 0.028(11) -0.038(12) -0.069(12)
C77 0.120(16) 0.110(15) 0.080(12) 0.034(11) -0.048(12) -0.047(13)
C78 0.077(12) 0.115(14) 0.088(12) 0.032(11) -0.034(10) -0.052(11)
C79 0.045(9) 0.070(10) 0.055(9) -0.007(8) -0.023(7) -0.003(8)
C80 0.057(9) 0.076(10) 0.080(10) 0.017(8) -0.043(8) -0.036(8)
C81 0.136(18) 0.133(17) 0.125(16) 0.069(13) -0.108(15) -0.093(15)
C82 0.22(3) 0.26(3) 0.087(15) 0.039(17) -0.044(18) -0.16(3)
C83 0.24(3) 0.074(13) 0.28(3) 0.083(15) -0.21(2) -0.083(16)
C84 0.10(2) 0.24(3) 0.31(4) -0.09(3) -0.07(2) -0.03(2)
C85 0.053(10) 0.071(11) 0.084(12) -0.016(9) -0.029(9) -0.028(9)
C86 0.047(9) 0.059(9) 0.059(9) -0.012(7) -0.015(8) -0.019(7)
C87 0.050(10) 0.075(10) 0.077(10) -0.009(8) -0.031(9) -0.019(8)
C88 0.052(11) 0.066(10) 0.090(12) -0.023(9) -0.026(10) -0.002(8)
C89 0.043(11) 0.123(16) 0.118(16) -0.055(13) -0.005(11) -0.013(11)
C90 0.053(11) 0.090(12) 0.075(11) -0.033(9) -0.012(9) 0.000(9)
C91 0.048(9) 0.056(9) 0.053(9) 0.003(7) -0.021(8) -0.026(7)
C92 0.041(9) 0.074(10) 0.044(8) 0.001(7) -0.011(7) -0.029(8)
C93 0.057(10) 0.097(12) 0.039(8) -0.001(8) -0.015(8) -0.012(9)
C94 0.028(10) 0.20(2) 0.19(2) -0.086(16) 0.004(12) -0.033(12)
C95 0.17(2) 0.048(11) 0.129(16) -0.028(10) 0.029(14) -0.017(12)
C96 0.140(16) 0.051(10) 0.127(14) -0.003(9) -0.060(13) -0.035(11)
O98 0.068(7) 0.086(7) 0.062(6) -0.011(5) -0.022(5) -0.033(6)
C98 0.092(13) 0.104(13) 0.084(12) 0.011(10) -0.049(11) -0.006(10)
O99 0.070(7) 0.138(9) 0.069(7) -0.009(6) -0.021(6) -0.054(7)
C99 0.129(16) 0.131(15) 0.078(12) 0.030(11) -0.047(12) -0.072(13)
O100 0.091(8) 0.109(8) 0.090(7) 0.001(6) -0.038(7) -0.047(7)
C100 0.061(11) 0.111(13) 0.152(16) -0.012(11) -0.046(12) -0.037(10)
O101 0.070(8) 0.133(9) 0.084(7) 0.014(7) -0.029(6) -0.041(7)

loop_
_atom_type_symbol
_atom_type_description
_atom_type_scat_dispersion_real
_atom_type_scat_dispersion_imag
_atom_type_scat_source
C C 0.0033 0.0016 'International Tables Vol C Tables 4.2.6.8 and 6.1.1.4'
H H 0.0000 0.0000 'International Tables Vol C Tables 4.2.6.8 and 6.1.1.4'
N N 0.0061 0.0033 'International Tables Vol C Tables 4.2.6.8 and 6.1.1.4'
O O 0.0106 0.0060 'International Tables Vol C Tables 4.2.6.8 and 6.1.1.4'
Fe Fe 0.3463 0.8444 'International Tables Vol C Tables 4.2.6.8 and 6.1.1.4'
Cl Cl 0.1484 0.1585 'International Tables Vol C Tables 4.2.6.8 and 6.1.1.4'

loop_
_geom_angle_atom_site_label_1
_geom_angle_atom_site_label_2
_geom_angle_atom_site_label_3
_geom_angle
_geom_angle_site_symmetry_1
_geom_angle_site_symmetry_3
_geom_angle_publ_flag
O1 Fe1 O30 103.0(3) . . ?
O1 Fe1 O3 162.5(4) . . ?
O30 Fe1 O3 94.5(3) . . ?
O1 Fe1 N1 86.3(4) . . ?
O30 Fe1 N1 167.7(3) . . ?
O3 Fe1 N1 76.6(4) . . ?
O1 Fe1 N16 89.0(3) . . ?
O30 Fe1 N16 76.5(4) . . ?
O3 Fe1 N16 93.9(3) . . ?
N1 Fe1 N16 112.1(4) . . ?
O1 Fe1 O4 91.9(3) . . ?
O30 Fe1 O4 84.4(3) . . ?
O3 Fe1 O4 91.1(3) . . ?
N1 Fe1 O4 87.3(3) . . ?
N16 Fe1 O4 160.6(4) . . ?
O5 Fe2 O2 103.4(3) . . ?
O5 Fe2 O7 162.4(3) . . ?
O2 Fe2 O7 94.2(3) . . ?
O5 Fe2 N3 85.2(3) . . ?
O2 Fe2 N3 169.3(4) . . ?
O7 Fe2 N3 77.2(3) . . ?
O5 Fe2 N2 91.0(4) . . ?
O2 Fe2 N2 76.9(3) . . ?
O7 Fe2 N2 93.8(4) . . ?
N3 Fe2 N2 109.7(4) . . ?
O5 Fe2 O8 92.0(3) . . ?
O2 Fe2 O8 85.8(3) . . ?
O7 Fe2 O8 88.5(3) . . ?
N3 Fe2 O8 87.7(3) . . ?
N2 Fe2 O8 162.6(3) . . ?
O9 Fe3 O6 101.5(4) . . ?
O9 Fe3 O11 161.8(3) . . ?
O6 Fe3 O11 96.6(3) . . ?
O9 Fe3 N5 86.3(4) . . ?
O6 Fe3 N5 169.0(4) . . ?
O11 Fe3 N5 75.6(4) . . ?
O9 Fe3 N4 91.6(4) . . ?
O6 Fe3 N4 75.9(3) . . ?
O11 Fe3 N4 93.8(3) . . ?
N5 Fe3 N4 111.9(4) . . ?
O9 Fe3 O12 92.7(4) . . ?
O6 Fe3 O12 84.4(3) . . ?
O11 Fe3 O12 88.1(3) . . ?
N5 Fe3 O12 87.6(3) . . ?
N4 Fe3 O12 160.3(4) . . ?
O13 Fe4 O10 101.7(3) . . ?
O13 Fe4 O15 160.8(4) . . ?
O10 Fe4 O15 97.4(3) . . ?
O13 Fe4 N7 85.6(4) . . ?
O10 Fe4 N7 167.2(4) . . ?
O15 Fe4 N7 75.4(3) . . ?
O13 Fe4 N6 92.5(3) . . ?
O10 Fe4 N6 76.9(4) . . ?
O15 Fe4 N6 93.1(3) . . ?
N7 Fe4 N6 113.6(4) . . ?
O13 Fe4 O16 92.5(4) . . ?
O10 Fe4 O16 79.8(4) . . ?
O15 Fe4 O16 89.6(4) . . ?
N7 Fe4 O16 89.4(4) . . ?
N6 Fe4 O16 156.7(4) . . ?
O17 Fe5 O14 104.6(3) . . ?
O17 Fe5 O19 160.8(3) . . ?
O14 Fe5 O19 94.5(3) . . ?
O17 Fe5 N9 86.6(4) . . ?
O14 Fe5 N9 164.6(4) . . ?
O19 Fe5 N9 75.0(4) . . ?
O17 Fe5 N8 91.6(4) . . ?
O14 Fe5 N8 76.3(3) . . ?
O19 Fe5 N8 91.0(3) . . ?
N9 Fe5 N8 114.5(3) . . ?
O17 Fe5 O20 92.5(3) . . ?
O14 Fe5 O20 83.5(3) . . ?
O19 Fe5 O20 91.8(3) . . ?
N9 Fe5 O20 85.6(3) . . ?
N8 Fe5 O20 159.7(3) . . ?
O21 Fe6 O18 100.8(3) . . ?
O21 Fe6 O23 161.9(4) . . ?
O18 Fe6 O23 97.2(3) . . ?
O21 Fe6 N11 84.9(4) . . ?
O18 Fe6 N11 169.7(3) . . ?
O23 Fe6 N11 77.0(4) . . ?
O21 Fe6 N10 92.2(4) . . ?
O18 Fe6 N10 77.0(4) . . ?
O23 Fe6 N10 94.6(3) . . ?
N11 Fe6 N10 111.6(4) . . ?
O21 Fe6 O24 90.8(4) . . ?
O18 Fe6 O24 84.1(4) . . ?
O23 Fe6 O24 88.2(3) . . ?
N11 Fe6 O24 87.2(4) . . ?
N10 Fe6 O24 161.1(4) . . ?
O25 Fe7 O22 100.3(4) . . ?
O25 Fe7 O27 162.5(3) . . ?
O22 Fe7 O27 97.2(3) . . ?
O25 Fe7 N13 86.5(4) . . ?
O22 Fe7 N13 168.7(4) . . ?
O27 Fe7 N13 76.2(4) . . ?
O25 Fe7 N12 93.9(4) . . ?
O22 Fe7 N12 76.1(4) . . ?
O27 Fe7 N12 90.2(4) . . ?
N13 Fe7 N12 112.6(4) . . ?
O25 Fe7 O28 93.2(4) . . ?
O22 Fe7 O28 83.7(4) . . ?
O27 Fe7 O28 88.8(4) . . ?
N13 Fe7 O28 87.1(4) . . ?
N12 Fe7 O28 159.4(4) . . ?
O29 Fe8 O26 99.1(4) . . ?
O29 Fe8 O31 161.4(3) . . ?
O26 Fe8 O31 99.4(4) . . ?
O29 Fe8 N15 85.5(4) . . ?
O26 Fe8 N15 169.9(3) . . ?
O31 Fe8 N15 76.1(4) . . ?
O29 Fe8 N14 92.9(4) . . ?
O26 Fe8 N14 77.0(3) . . ?
O31 Fe8 N14 91.5(4) . . ?
N15 Fe8 N14 111.9(4) . . ?
O29 Fe8 O32 94.4(3) . . ?
O26 Fe8 O32 83.0(3) . . ?
O31 Fe8 O32 87.6(3) . . ?
N15 Fe8 O32 87.7(3) . . ?
N14 Fe8 O32 159.5(4) . . ?
C7 N1 N2 112.1(10) . . ?
C7 N1 Fe1 131.0(8) . . ?
N2 N1 Fe1 114.2(7) . . ?
C8 N2 N1 110.2(10) . . ?
C8 N2 Fe2 136.3(8) . . ?
N1 N2 Fe2 112.8(7) . . ?
C19 N3 N4 112.6(8) . . ?
C19 N3 Fe2 132.5(7) . . ?
N4 N3 Fe2 114.1(6) . . ?
C20 N4 N3 110.2(8) . . ?
C20 N4 Fe3 136.5(8) . . ?
N3 N4 Fe3 113.2(6) . . ?
C31 N5 N6 111.8(9) . . ?
C31 N5 Fe3 131.6(8) . . ?
N6 N5 Fe3 116.2(7) . . ?
C32 N6 N5 109.7(9) . . ?
C32 N6 Fe4 136.5(8) . . ?
N5 N6 Fe4 113.8(7) . . ?
C43 N7 N8 113.2(9) . . ?
C43 N7 Fe4 130.7(8) . . ?
N8 N7 Fe4 114.7(7) . . ?
C44 N8 N7 110.8(9) . . ?
C44 N8 Fe5 137.2(8) . . ?
N7 N8 Fe5 111.9(6) . . ?
C55 N9 N10 110.3(9) . . ?
C55 N9 Fe5 131.3(8) . . ?
N10 N9 Fe5 116.4(7) . . ?
C56 N10 N9 107.8(9) . . ?
C56 N10 Fe6 138.7(9) . . ?
N9 N10 Fe6 113.2(7) . . ?
C67 N11 N12 112.3(10) . . ?
C67 N11 Fe6 133.3(8) . . ?
N12 N11 Fe6 113.4(7) . . ?
C68 N12 N11 111.2(10) . . ?
C68 N12 Fe7 136.6(9) . . ?
N11 N12 Fe7 112.3(7) . . ?
C79 N13 N14 113.1(10) . . ?
C79 N13 Fe7 131.7(9) . . ?
N14 N13 Fe7 114.7(7) . . ?
C80 N14 N13 111.6(9) . . ?
C80 N14 Fe8 135.5(8) . . ?
N13 N14 Fe8 112.8(7) . . ?
C91 N15 N16 109.8(10) . . ?
C91 N15 Fe8 132.9(9) . . ?
N16 N15 Fe8 115.6(7) . . ?
C92 N16 N15 110.0(10) . . ?
C92 N16 Fe1 135.9(9) . . ?
N15 N16 Fe1 113.9(7) . . ?
C1 O1 Fe1 131.1(8) . . ?
C7 O2 Fe2 116.1(7) . . ?
C8 O3 Fe1 115.4(7) . . ?
C12 O4 Fe1 121.9(8) . . ?
C13 O5 Fe2 134.3(7) . . ?
C19 O6 Fe3 118.2(7) . . ?
C20 O7 Fe2 113.7(7) . . ?
C24 O8 Fe2 128.4(8) . . ?
C25 O9 Fe3 134.9(8) . . ?
C31 O10 Fe4 115.7(8) . . ?
C32 O11 Fe3 116.0(8) . . ?
C36 O12 Fe3 127.5(9) . . ?
C37 O13 Fe4 134.7(8) . . ?
C43 O14 Fe5 117.8(7) . . ?
C44 O15 Fe4 117.5(7) . . ?
C48 O16 Fe4 124.6(16) . . ?
C49 O17 Fe5 130.6(8) . . ?
C55 O18 Fe6 116.3(7) . . ?
C56 O19 Fe5 115.9(8) . . ?
C60 O20 Fe5 130.4(8) . . ?
C60 O20 H020 111.2 . . ?
Fe5 O20 H020 118.2 . . ?
C61 O21 Fe6 135.6(8) . . ?
C67 O22 Fe7 117.2(8) . . ?
C68 O23 Fe6 114.8(8) . . ?
C72 O24 Fe6 123.3(9) . . ?
C73 O25 Fe7 134.6(8) . . ?
C79 O26 Fe8 117.2(7) . . ?
C80 O27 Fe7 116.6(7) . . ?
C84 O28 Fe7 121.3(11) . . ?
C85 O29 Fe8 134.3(9) . . ?
C91 O30 Fe1 116.7(8) . . ?
C92 O31 Fe8 114.8(8) . . ?
C96 O32 Fe8 123.4(8) . . ?
O1 C1 C2 126.8(11) . . ?
O1 C1 C6 115.3(13) . . ?
C2 C1 C6 117.9(13) . . ?
C1 C2 C3 120.9(12) . . ?
C1 C2 C7 121.8(12) . . ?
C3 C2 C7 117.3(13) . . ?
C4 C3 C2 121.4(14) . . ?
C4 C3 H3A 119.3 . . ?
C2 C3 H3A 119.3 . . ?
C5 C4 C3 118.0(14) . . ?
C5 C4 H4A 121.0 . . ?
C3 C4 H4A 121.0 . . ?
C4 C5 C6 122.6(14) . . ?
C4 C5 H5A 118.7 . . ?
C6 C5 H5A 118.7 . . ?
C5 C6 C1 119.2(15) . . ?
C5 C6 H6A 120.4 . . ?
C1 C6 H6A 120.4 . . ?
O2 C7 N1 122.0(10) . . ?
O2 C7 C2 117.4(12) . . ?
N1 C7 C2 120.6(12) . . ?
O3 C8 N2 122.8(10) . . ?
O3 C8 C9 118.8(11) . . ?
N2 C8 C9 118.4(12) . . ?
C11 C9 C10 114.8(16) . . ?
C11 C9 C8 109.2(12) . . ?
C10 C9 C8 109.4(11) . . ?
C11 C9 H9A 107.7 . . ?
C10 C9 H9A 107.7 . . ?
C8 C9 H9A 107.7 . . ?
O5 C13 C18 118.4(11) . . ?
O5 C13 C14 122.6(11) . . ?
C18 C13 C14 119.0(11) . . ?
C15 C14 C13 118.9(11) . . ?
C15 C14 C19 116.6(10) . . ?
C13 C14 C19 124.1(10) . . ?
C16 C15 C14 122.1(13) . . ?
C16 C15 H15A 118.9 . . ?
C14 C15 H15A 118.9 . . ?
C15 C16 C17 118.0(14) . . ?
C15 C16 H16A 121.0 . . ?
C17 C16 H16A 121.0 . . ?
C18 C17 C16 122.5(13) . . ?
C18 C17 H17A 118.7 . . ?
C16 C17 H17A 118.7 . . ?
C17 C18 C13 119.3(12) . . ?
C17 C18 H18A 120.3 . . ?
C13 C18 H18A 120.3 . . ?
O6 C19 N3 120.1(10) . . ?
O6 C19 C14 120.5(10) . . ?
N3 C19 C14 119.4(10) . . ?
O7 C20 N4 124.0(11) . . ?
O7 C20 C21 116.3(11) . . ?
N4 C20 C21 119.7(11) . . ?
C23 C21 C22 114.4(17) . . ?
C23 C21 C20 109.0(13) . . ?
C22 C21 C20 109.6(14) . . ?
C23 C21 H21A 107.9 . . ?
C22 C21 H21A 107.9 . . ?
C20 C21 H21A 107.9 . . ?
O9 C25 C30 120.4(12) . . ?
O9 C25 C26 123.8(12) . . ?
C30 C25 C26 115.8(14) . . ?
C27 C26 C25 120.5(13) . . ?
C27 C26 C31 117.6(12) . . ?
C25 C26 C31 121.8(13) . . ?
C26 C27 C28 121.3(14) . . ?
C26 C27 H27A 119.3 . . ?
C28 C27 H27A 119.3 . . ?
C27 C28 C29 118.0(15) . . ?
C27 C28 H28A 121.0 . . ?
C29 C28 H28A 121.0 . . ?
C30 C29 C28 120.6(16) . . ?
C30 C29 H29A 119.7 . . ?
C28 C29 H29A 119.7 . . ?
C29 C30 C25 123.6(14) . . ?
C29 C30 H30A 118.2 . . ?
C25 C30 H30A 118.2 . . ?
O10 C31 N5 121.8(11) . . ?
O10 C31 C26 117.1(12) . . ?
N5 C31 C26 121.1(11) . . ?
O11 C32 N6 122.5(11) . . ?
O11 C32 C33 119.2(13) . . ?
N6 C32 C33 118.3(11) . . ?
C34 C33 C32 110.9(12) . . ?
C34 C33 C35 113.9(17) . . ?
C32 C33 C35 110.0(12) . . ?
C34 C33 H33A 107.2 . . ?
C32 C33 H33A 107.2 . . ?
C35 C33 H33A 107.2 . . ?
O13 C37 C38 122.2(11) . . ?
O13 C37 C42 118.0(12) . . ?
C38 C37 C42 119.7(12) . . ?
C39 C38 C37 117.4(11) . . ?
C39 C38 C43 119.0(12) . . ?
C37 C38 C43 123.6(12) . . ?
C40 C39 C38 121.6(13) . . ?
C40 C39 H39A 119.2 . . ?
C38 C39 H39A 119.2 . . ?
C41 C40 C39 120.5(13) . . ?
C41 C40 H40A 119.8 . . ?
C39 C40 H40A 119.8 . . ?
C42 C41 C40 119.5(12) . . ?
C42 C41 H41A 120.2 . . ?
C40 C41 H41A 120.2 . . ?
C41 C42 C37 121.1(13) . . ?
C41 C42 H42A 119.4 . . ?
C37 C42 H42A 119.4 . . ?
O14 C43 N7 120.2(11) . . ?
O14 C43 C38 118.0(11) . . ?
N7 C43 C38 121.8(11) . . ?
O15 C44 N8 121.4(11) . . ?
O15 C44 C45 120.2(11) . . ?
N8 C44 C45 118.4(11) . . ?
C46 C45 C44 109.8(12) . . ?
C46 C45 C47 112.3(12) . . ?
C44 C45 C47 108.6(12) . . ?
C46 C45 H45A 108.7 . . ?
C44 C45 H45A 108.7 . . ?
C47 C45 H45A 108.7 . . ?
O17 C49 C50 125.6(12) . . ?
O17 C49 C54 117.8(12) . . ?
C50 C49 C54 116.6(12) . . ?
C51 C50 C49 121.1(13) . . ?
C51 C50 C55 116.8(12) . . ?
C49 C50 C55 122.1(12) . . ?
C52 C51 C50 120.0(15) . . ?
C52 C51 H51A 120.0 . . ?
C50 C51 H51A 120.0 . . ?
C51 C52 C53 121.0(14) . . ?
C51 C52 H52A 119.5 . . ?
C53 C52 H52A 119.5 . . ?
C54 C53 C52 119.9(15) . . ?
C54 C53 H53A 120.1 . . ?
C52 C53 H53A 120.1 . . ?
C53 C54 C49 121.3(14) . . ?
C53 C54 H54A 119.3 . . ?
C49 C54 H54A 119.3 . . ?
O18 C55 N9 122.8(11) . . ?
O18 C55 C50 117.7(11) . . ?
N9 C55 C50 119.4(11) . . ?
O19 C56 N10 124.3(12) . . ?
O19 C56 C57 117.3(12) . . ?
N10 C56 C57 118.4(11) . . ?
C56 C57 C58 111.9(11) . . ?
C56 C57 C59 109.9(11) . . ?
C58 C57 C59 113.0(11) . . ?
C56 C57 H57A 107.3 . . ?
C58 C57 H57A 107.3 . . ?
C59 C57 H57A 107.3 . . ?
O21 C61 C66 121.1(13) . . ?
O21 C61 C62 122.5(12) . . ?
C66 C61 C62 116.4(14) . . ?
C61 C62 C63 119.0(12) . . ?
C61 C62 C67 124.6(13) . . ?
C63 C62 C67 116.4(12) . . ?
C64 C63 C62 122.6(13) . . ?
C64 C63 H63A 118.7 . . ?
C62 C63 H63A 118.7 . . ?
C63 C64 C65 116.0(15) . . ?
C63 C64 H64A 122.0 . . ?
C65 C64 H64A 122.0 . . ?
C66 C65 C64 121.3(14) . . ?
C66 C65 H65A 119.4 . . ?
C64 C65 H65A 119.4 . . ?
C65 C66 C61 124.5(15) . . ?
C65 C66 H66A 117.7 . . ?
C61 C66 H66A 117.7 . . ?
O22 C67 N11 122.1(11) . . ?
O22 C67 C62 119.1(12) . . ?
N11 C67 C62 118.7(12) . . ?
O23 C68 N12 122.8(12) . . ?
O23 C68 C69 118.2(13) . . ?
N12 C68 C69 118.9(13) . . ?
C68 C69 C70 108.0(13) . . ?
C68 C69 C71 112.5(12) . . ?
C70 C69 C71 111.4(14) . . ?
C68 C69 H69A 108.3 . . ?
C70 C69 H69A 108.3 . . ?
C71 C69 H69A 108.3 . . ?
C69 C70 H70A 112.4 . . ?
C69 C70 H70B 109.3 . . ?
H70A C70 H70B 109.1 . . ?
C69 C70 H70C 109.0 . . ?
H70A C70 H70C 109.1 . . ?
H70B C70 H70C 107.9 . . ?
O24 C72 H72A 108.4 . . ?
O24 C72 H72B 110.6 . . ?
H72A C72 H72B 109.9 . . ?
O24 C72 H72C 109.9 . . ?
H72A C72 H72C 109.9 . . ?
H72B C72 H72C 108.3 . . ?
O25 C73 C78 119.5(13) . . ?
O25 C73 C74 123.8(12) . . ?
C78 C73 C74 116.6(13) . . ?
C75 C74 C73 120.0(12) . . ?
C75 C74 C79 117.8(12) . . ?
C73 C74 C79 122.2(12) . . ?
C76 C75 C74 121.7(13) . . ?
C76 C75 H75A 119.1 . . ?
C74 C75 H75A 119.1 . . ?
C75 C76 C77 118.5(14) . . ?
C75 C76 H76A 120.7 . . ?
C77 C76 H76A 120.7 . . ?
C78 C77 C76 120.7(14) . . ?
C78 C77 H77A 119.6 . . ?
C76 C77 H77A 119.6 . . ?
C77 C78 C73 122.4(15) . . ?
C77 C78 H78A 118.8 . . ?
C73 C78 H78A 118.8 . . ?
O26 C79 N13 119.9(11) . . ?
O26 C79 C74 119.2(12) . . ?
N13 C79 C74 120.9(11) . . ?
O27 C80 N14 120.4(11) . . ?
O27 C80 C81 118.0(11) . . ?
N14 C80 C81 121.5(11) . . ?
C82 C81 C80 109.3(17) . . ?
C82 C81 C83 110.6(16) . . ?
C80 C81 C83 113.2(16) . . ?
C82 C81 H81A 107.9 . . ?
C80 C81 H81A 107.9 . . ?
C83 C81 H81A 107.9 . . ?
O29 C85 C90 119.5(14) . . ?
O29 C85 C86 121.8(13) . . ?
C90 C85 C86 118.7(14) . . ?
C85 C86 C87 117.8(13) . . ?
C85 C86 C91 125.3(13) . . ?
C87 C86 C91 116.9(12) . . ?
C88 C87 C86 122.3(13) . . ?
C88 C87 H87A 118.9 . . ?
C86 C87 H87A 118.9 . . ?
C89 C88 C87 118.7(15) . . ?
C89 C88 H88A 120.6 . . ?
C87 C88 H88A 120.6 . . ?
C88 C89 C90 122.4(16) . . ?
C88 C89 H89A 118.8 . . ?
C90 C89 H89A 118.8 . . ?
C89 C90 C85 120.0(15) . . ?
C89 C90 H90A 120.0 . . ?
C85 C90 H90A 120.0 . . ?
O30 C91 N15 122.7(12) . . ?
O30 C91 C86 119.0(12) . . ?
N15 C91 C86 118.3(12) . . ?
O31 C92 N16 123.1(12) . . ?
O31 C92 C93 117.3(12) . . ?
N16 C92 C93 119.6(12) . . ?
C92 C93 C95 111.5(11) . . ?
C92 C93 C94 112.5(12) . . ?
C95 C93 C94 111.2(15) . . ?
C92 C93 H93A 107.1 . . ?
C95 C93 H93A 107.1 . . ?
C94 C93 H93A 107.1 . . ?
Cl1 C97 Cl2 126(3) . . ?
Cl1 C97 H97A 105.8 . . ?
Cl2 C97 H97A 105.8 . . ?
Cl1 C97 H97B 105.8 . . ?
Cl2 C97 H97B 105.8 . . ?
H97A C97 H97B 106.2 . . ?

loop_
_geom_bond_atom_site_label_1
_geom_bond_atom_site_label_2
_geom_bond_distance
_geom_bond_site_symmetry_2
_geom_bond_publ_flag
Fe1 O1 1.933(8) . ?
Fe1 O30 1.993(8) . ?
Fe1 O3 2.001(7) . ?
Fe1 N1 2.058(10) . ?
Fe1 N16 2.072(9) . ?
Fe1 O4 2.120(7) . ?
Fe2 O5 1.918(8) . ?
Fe2 O2 1.997(7) . ?
Fe2 O7 2.013(7) . ?
Fe2 N3 2.068(8) . ?
Fe2 N2 2.084(10) . ?
Fe2 O8 2.132(9) . ?
Fe3 O9 1.911(9) . ?
Fe3 O6 1.989(7) . ?
Fe3 O11 2.007(8) . ?
Fe3 N5 2.045(9) . ?
Fe3 N4 2.088(8) . ?
Fe3 O12 2.131(8) . ?
Fe4 O13 1.922(8) . ?
Fe4 O10 1.985(8) . ?
Fe4 O15 1.991(8) . ?
Fe4 N7 2.050(9) . ?
Fe4 N6 2.089(9) . ?
Fe4 O16 2.129(10) . ?
Fe5 O17 1.928(8) . ?
Fe5 O14 2.004(7) . ?
Fe5 O19 2.025(8) . ?
Fe5 N9 2.059(9) . ?
Fe5 N8 2.111(10) . ?
Fe5 O20 2.120(8) . ?
Fe6 O21 1.919(8) . ?
Fe6 O18 1.990(8) . ?
Fe6 O23 2.000(8) . ?
Fe6 N11 2.070(10) . ?
Fe6 N10 2.079(10) . ?
Fe6 O24 2.144(8) . ?
Fe7 O25 1.901(9) . ?
Fe7 O22 1.984(8) . ?
Fe7 O27 1.994(8) . ?
Fe7 N13 2.033(9) . ?
Fe7 N12 2.101(10) . ?
Fe7 O28 2.109(10) . ?
Fe8 O29 1.925(9) . ?
Fe8 O26 1.988(8) . ?
Fe8 O31 2.030(8) . ?
Fe8 N15 2.040(9) . ?
Fe8 N14 2.101(9) . ?
Fe8 O32 2.154(7) . ?
N1 C7 1.302(14) . ?
N1 N2 1.430(11) . ?
N2 C8 1.313(14) . ?
N3 C19 1.313(12) . ?
N3 N4 1.413(11) . ?
N4 C20 1.323(13) . ?
N5 C31 1.316(14) . ?
N5 N6 1.399(12) . ?
N6 C32 1.316(15) . ?
N7 C43 1.329(12) . ?
N7 N8 1.425(11) . ?
N8 C44 1.288(13) . ?
N9 C55 1.330(13) . ?
N9 N10 1.433(12) . ?
N10 C56 1.315(13) . ?
N11 C67 1.288(14) . ?
N11 N12 1.422(11) . ?
N12 C68 1.304(16) . ?
N13 C79 1.328(14) . ?
N13 N14 1.417(12) . ?
N14 C80 1.301(13) . ?
N15 C91 1.346(14) . ?
N15 N16 1.417(12) . ?
N16 C92 1.314(14) . ?
O1 C1 1.320(15) . ?
O2 C7 1.298(13) . ?
O3 C8 1.286(13) . ?
O4 C12 1.457(14) . ?
O5 C13 1.317(12) . ?
O6 C19 1.283(12) . ?
O7 C20 1.289(12) . ?
O8 C24 1.426(16) . ?
O9 C25 1.289(15) . ?
O10 C31 1.313(13) . ?
O11 C32 1.274(13) . ?
O12 C36 1.422(17) . ?
O13 C37 1.362(13) . ?
O14 C43 1.280(12) . ?
O15 C44 1.277(13) . ?
O16 C48 1.59(6) . ?
O17 C49 1.324(13) . ?
O18 C55 1.275(12) . ?
O19 C56 1.263(13) . ?
O20 C60 1.443(14) . ?
O20 H020 1.0535 . ?
O21 C61 1.298(15) . ?
O22 C67 1.282(13) . ?
O23 C68 1.300(15) . ?
O24 C72 1.379(16) . ?
O25 C73 1.308(14) . ?
O26 C79 1.318(13) . ?
O27 C80 1.294(12) . ?
O28 C84 1.51(3) . ?
O29 C85 1.353(14) . ?
O30 C91 1.253(12) . ?
O31 C92 1.275(12) . ?
O32 C96 1.445(15) . ?
C1 C2 1.389(16) . ?
C1 C6 1.430(15) . ?
C2 C3 1.407(17) . ?
C2 C7 1.492(15) . ?
C3 C4 1.383(16) . ?
C3 H3A 0.9300 . ?
C4 C5 1.379(19) . ?
C4 H4A 0.9300 . ?
C5 C6 1.399(19) . ?
C5 H5A 0.9300 . ?
C6 H6A 0.9300 . ?
C8 C9 1.550(15) . ?
C9 C11 1.45(2) . ?
C9 C10 1.538(19) . ?
C9 H9A 0.9800 . ?
C13 C18 1.408(15) . ?
C13 C14 1.427(15) . ?
C14 C15 1.403(15) . ?
C14 C19 1.449(14) . ?
C15 C16 1.373(18) . ?
C15 H15A 0.9300 . ?
C16 C17 1.402(18) . ?
C16 H16A 0.9300 . ?
C17 C18 1.379(17) . ?
C17 H17A 0.9300 . ?
C18 H18A 0.9300 . ?
C20 C21 1.557(16) . ?
C21 C23 1.53(2) . ?
C21 C22 1.54(2) . ?
C21 H21A 0.9800 . ?
C25 C30 1.401(18) . ?
C25 C26 1.450(16) . ?
C26 C27 1.398(18) . ?
C26 C31 1.468(16) . ?
C27 C28 1.399(19) . ?
C27 H27A 0.9300 . ?
C28 C29 1.41(2) . ?
C28 H28A 0.9300 . ?
C29 C30 1.37(2) . ?
C29 H29A 0.9300 . ?
C30 H30A 0.9300 . ?
C32 C33 1.504(17) . ?
C33 C34 1.48(2) . ?
C33 C35 1.53(2) . ?
C33 H33A 0.9800 . ?
C37 C38 1.395(16) . ?
C37 C42 1.402(15) . ?
C38 C39 1.386(15) . ?
C38 C43 1.464(15) . ?
C39 C40 1.382(16) . ?
C39 H39A 0.9300 . ?
C40 C41 1.358(17) . ?
C40 H40A 0.9300 . ?
C41 C42 1.357(16) . ?
C41 H41A 0.9300 . ?
C42 H42A 0.9300 . ?
C44 C45 1.533(15) . ?
C45 C46 1.53(2) . ?
C45 C47 1.547(19) . ?
C45 H45A 0.9800 . ?
C49 C50 1.419(16) . ?
C49 C54 1.427(17) . ?
C50 C51 1.393(15) . ?
C50 C55 1.515(16) . ?
C51 C52 1.350(18) . ?
C51 H51A 0.9300 . ?
C52 C53 1.405(19) . ?
C52 H52A 0.9300 . ?
C53 C54 1.360(17) . ?
C53 H53A 0.9300 . ?
C54 H54A 0.9300 . ?
C56 C57 1.523(16) . ?
C57 C58 1.563(17) . ?
C57 C59 1.567(16) . ?
C57 H57A 0.9800 . ?
C61 C66 1.370(17) . ?
C61 C62 1.407(17) . ?
C62 C63 1.420(18) . ?
C62 C67 1.482(16) . ?
C63 C64 1.389(16) . ?
C63 H63A 0.9300 . ?
C64 C65 1.39(2) . ?
C64 H64A 0.9300 . ?
C65 C66 1.349(19) . ?
C65 H65A 0.9300 . ?
C66 H66A 0.9300 . ?
C68 C69 1.513(16) . ?
C69 C70 1.527(19) . ?
C69 C71 1.53(2) . ?
C69 H69A 0.9800 . ?
C70 H70A 1.0670 . ?
C70 H70B 0.9597 . ?
C70 H70C 0.9600 . ?
C72 H72A 1.0093 . ?
C72 H72B 0.9600 . ?
C72 H72C 0.9599 . ?
C73 C78 1.399(17) . ?
C73 C74 1.436(17) . ?
C74 C75 1.398(16) . ?
C74 C79 1.460(16) . ?
C75 C76 1.386(17) . ?
C75 H75A 0.9300 . ?
C76 C77 1.392(19) . ?
C76 H76A 0.9300 . ?
C77 C78 1.385(18) . ?
C77 H77A 0.9300 . ?
C78 H78A 0.9300 . ?
C80 C81 1.501(17) . ?
C81 C82 1.48(3) . ?
C81 C83 1.53(2) . ?
C81 H81A 0.9800 . ?
C85 C90 1.403(18) . ?
C85 C86 1.413(17) . ?
C86 C87 1.426(16) . ?
C86 C91 1.473(17) . ?
C87 C88 1.361(17) . ?
C87 H87A 0.9300 . ?
C88 C89 1.357(19) . ?
C88 H88A 0.9300 . ?
C89 C90 1.383(19) . ?
C89 H89A 0.9300 . ?
C90 H90A 0.9300 . ?
C92 C93 1.487(17) . ?
C93 C95 1.532(18) . ?
C93 C94 1.544(18) . ?
C93 H93A 0.9800 . ?
C97 Cl1 1.49(4) . ?
C97 Cl2 1.68(4) . ?
C97 H97A 0.9700 . ?
C97 H97B 0.9700 . ?
O98 C98 1.442(15) . ?
O99 C99 1.444(16) . ?
O100 C100 1.490(16) . ?
O101 C101 1.45(2) . ?
O102 C102 1.43(2) . ?
O103 C103 1.41(2) . ?
O104 C104 1.49(3) . ?
C105 O105 1.45(5) . ?

loop_
_geom_torsion_atom_site_label_1
_geom_torsion_atom_site_label_2
_geom_torsion_atom_site_label_3
_geom_torsion_atom_site_label_4
_geom_torsion
_geom_torsion_site_symmetry_1
_geom_torsion_site_symmetry_2
_geom_torsion_site_symmetry_3
_geom_torsion_site_symmetry_4
_geom_torsion_publ_flag
O1 Fe1 N1 C7 -17.4(10) . . . . ?
O30 Fe1 N1 C7 122.3(16) . . . . ?
O3 Fe1 N1 C7 166.5(11) . . . . ?
N16 Fe1 N1 C7 -104.8(10) . . . . ?
O4 Fe1 N1 C7 74.7(10) . . . . ?
O1 Fe1 N1 N2 -177.2(7) . . . . ?
O30 Fe1 N1 N2 -37.5(19) . . . . ?
O3 Fe1 N1 N2 6.7(6) . . . . ?
N16 Fe1 N1 N2 95.5(7) . . . . ?
O4 Fe1 N1 N2 -85.1(7) . . . . ?
C7 N1 N2 C8 -168.2(10) . . . . ?
Fe1 N1 N2 C8 -4.5(10) . . . . ?
C7 N1 N2 Fe2 3.6(11) . . . . ?
Fe1 N1 N2 Fe2 167.2(4) . . . . ?
O5 Fe2 N2 C8 62.6(11) . . . . ?
O2 Fe2 N2 C8 166.1(12) . . . . ?
O7 Fe2 N2 C8 -100.4(11) . . . . ?
N3 Fe2 N2 C8 -22.7(12) . . . . ?
O8 Fe2 N2 C8 162.3(11) . . . . ?
O5 Fe2 N2 N1 -106.2(7) . . . . ?
O2 Fe2 N2 N1 -2.7(6) . . . . ?
O7 Fe2 N2 N1 90.8(6) . . . . ?
N3 Fe2 N2 N1 168.5(6) . . . . ?
O8 Fe2 N2 N1 -6.5(15) . . . . ?
O5 Fe2 N3 C19 5.4(11) . . . . ?
O2 Fe2 N3 C19 -138.8(17) . . . . ?
O7 Fe2 N3 C19 -175.7(11) . . . . ?
N2 Fe2 N3 C19 94.7(11) . . . . ?
O8 Fe2 N3 C19 -86.8(11) . . . . ?
O5 Fe2 N3 N4 174.5(7) . . . . ?
O2 Fe2 N3 N4 30(2) . . . . ?
O7 Fe2 N3 N4 -6.7(7) . . . . ?
N2 Fe2 N3 N4 -96.2(7) . . . . ?
O8 Fe2 N3 N4 82.3(7) . . . . ?
C19 N3 N4 C20 175.6(10) . . . . ?
Fe2 N3 N4 C20 4.3(11) . . . . ?
C19 N3 N4 Fe3 -1.1(11) . . . . ?
Fe2 N3 N4 Fe3 -172.4(4) . . . . ?
O9 Fe3 N4 C20 -72.2(12) . . . . ?
O6 Fe3 N4 C20 -173.7(12) . . . . ?
O11 Fe3 N4 C20 90.4(12) . . . . ?
N5 Fe3 N4 C20 14.4(13) . . . . ?
O12 Fe3 N4 C20 -174.6(11) . . . . ?
O9 Fe3 N4 N3 103.3(7) . . . . ?
O6 Fe3 N4 N3 1.8(7) . . . . ?
O11 Fe3 N4 N3 -94.1(7) . . . . ?
N5 Fe3 N4 N3 -170.1(7) . . . . ?
O12 Fe3 N4 N3 0.9(16) . . . . ?
O9 Fe3 N5 C31 -6.6(10) . . . . ?
O6 Fe3 N5 C31 129.5(19) . . . . ?
O11 Fe3 N5 C31 175.0(11) . . . . ?
N4 Fe3 N5 C31 -96.7(11) . . . . ?
O12 Fe3 N5 C31 86.3(11) . . . . ?
O9 Fe3 N5 N6 -178.6(7) . . . . ?
O6 Fe3 N5 N6 -43(2) . . . . ?
O11 Fe3 N5 N6 2.9(7) . . . . ?
N4 Fe3 N5 N6 91.2(7) . . . . ?
O12 Fe3 N5 N6 -85.7(7) . . . . ?
C31 N5 N6 C32 -176.8(10) . . . . ?
Fe3 N5 N6 C32 -3.2(11) . . . . ?
C31 N5 N6 Fe4 1.0(11) . . . . ?
Fe3 N5 N6 Fe4 174.6(4) . . . . ?
O13 Fe4 N6 C32 73.9(12) . . . . ?
O10 Fe4 N6 C32 175.4(12) . . . . ?
O15 Fe4 N6 C32 -87.7(11) . . . . ?
N7 Fe4 N6 C32 -12.3(12) . . . . ?
O16 Fe4 N6 C32 176.1(10) . . . . ?
O13 Fe4 N6 N5 -103.0(7) . . . . ?
O10 Fe4 N6 N5 -1.5(7) . . . . ?
O15 Fe4 N6 N5 95.3(7) . . . . ?
N7 Fe4 N6 N5 170.7(6) . . . . ?
O16 Fe4 N6 N5 -0.9(13) . . . . ?
O13 Fe4 N7 C43 13.6(10) . . . . ?
O10 Fe4 N7 C43 -111.9(17) . . . . ?
O15 Fe4 N7 C43 -168.8(11) . . . . ?
N6 Fe4 N7 C43 104.3(10) . . . . ?
O16 Fe4 N7 C43 -79.0(10) . . . . ?
O13 Fe4 N7 N8 178.4(7) . . . . ?
O10 Fe4 N7 N8 52.9(19) . . . . ?
O15 Fe4 N7 N8 -3.9(7) . . . . ?
N6 Fe4 N7 N8 -90.9(7) . . . . ?
O16 Fe4 N7 N8 85.8(7) . . . . ?
C43 N7 N8 C44 171.3(10) . . . . ?
Fe4 N7 N8 C44 3.8(11) . . . . ?
C43 N7 N8 Fe5 -5.9(11) . . . . ?
Fe4 N7 N8 Fe5 -173.4(4) . . . . ?
O17 Fe5 N8 C44 -64.8(12) . . . . ?
O14 Fe5 N8 C44 -169.5(12) . . . . ?
O19 Fe5 N8 C44 96.2(12) . . . . ?
N9 Fe5 N8 C44 22.2(13) . . . . ?
O20 Fe5 N8 C44 -166.1(11) . . . . ?
O17 Fe5 N8 N7 111.4(7) . . . . ?
O14 Fe5 N8 N7 6.7(6) . . . . ?
O19 Fe5 N8 N7 -87.7(7) . . . . ?
N9 Fe5 N8 N7 -161.7(7) . . . . ?
O20 Fe5 N8 N7 10.0(15) . . . . ?
O17 Fe5 N9 C55 -18.4(10) . . . . ?
O14 Fe5 N9 C55 119.3(14) . . . . ?
O19 Fe5 N9 C55 167.4(10) . . . . ?
N8 Fe5 N9 C55 -108.5(10) . . . . ?
O20 Fe5 N9 C55 74.4(10) . . . . ?
O17 Fe5 N9 N10 179.3(7) . . . . ?
O14 Fe5 N9 N10 -43.1(16) . . . . ?
O19 Fe5 N9 N10 5.0(6) . . . . ?
N8 Fe5 N9 N10 89.1(7) . . . . ?
O20 Fe5 N9 N10 -88.0(7) . . . . ?
C55 N9 N10 C56 -168.6(9) . . . . ?
Fe5 N9 N10 C56 -2.6(10) . . . . ?
C55 N9 N10 Fe6 6.1(10) . . . . ?
Fe5 N9 N10 Fe6 172.1(4) . . . . ?
O21 Fe6 N10 C56 67.6(11) . . . . ?
O18 Fe6 N10 C56 168.1(12) . . . . ?
O23 Fe6 N10 C56 -95.6(11) . . . . ?
N11 Fe6 N10 C56 -17.8(12) . . . . ?
O24 Fe6 N10 C56 166.4(11) . . . . ?
O21 Fe6 N10 N9 -104.8(7) . . . . ?
O18 Fe6 N10 N9 -4.3(6) . . . . ?
O23 Fe6 N10 N9 92.0(6) . . . . ?
N11 Fe6 N10 N9 169.8(6) . . . . ?
O24 Fe6 N10 N9 -5.9(15) . . . . ?
O21 Fe6 N11 C67 4.7(11) . . . . ?
O18 Fe6 N11 C67 -119(2) . . . . ?
O23 Fe6 N11 C67 -175.1(12) . . . . ?
N10 Fe6 N11 C67 95.0(12) . . . . ?
O24 Fe6 N11 C67 -86.3(12) . . . . ?
O21 Fe6 N11 N12 172.2(7) . . . . ?
O18 Fe6 N11 N12 48(2) . . . . ?
O23 Fe6 N11 N12 -7.6(6) . . . . ?
N10 Fe6 N11 N12 -97.5(7) . . . . ?
O24 Fe6 N11 N12 81.2(7) . . . . ?
C67 N11 N12 C68 176.9(11) . . . . ?
Fe6 N11 N12 C68 6.7(11) . . . . ?
C67 N11 N12 Fe7 -3.8(11) . . . . ?
Fe6 N11 N12 Fe7 -174.0(4) . . . . ?
O25 Fe7 N12 C68 -78.9(13) . . . . ?
O22 Fe7 N12 C68 -178.5(13) . . . . ?
O27 Fe7 N12 C68 84.1(13) . . . . ?
N13 Fe7 N12 C68 9.0(14) . . . . ?
O28 Fe7 N12 C68 171.2(12) . . . . ?
O25 Fe7 N12 N11 102.2(7) . . . . ?
O22 Fe7 N12 N11 2.5(6) . . . . ?
O27 Fe7 N12 N11 -94.9(7) . . . . ?
N13 Fe7 N12 N11 -170.0(6) . . . . ?
O28 Fe7 N12 N11 -7.8(15) . . . . ?
O25 Fe7 N13 C79 -5.6(12) . . . . ?
O22 Fe7 N13 C79 122.1(19) . . . . ?
O27 Fe7 N13 C79 177.2(12) . . . . ?
N12 Fe7 N13 C79 -98.5(12) . . . . ?
O28 Fe7 N13 C79 87.7(12) . . . . ?
O25 Fe7 N13 N14 -177.2(8) . . . . ?
O22 Fe7 N13 N14 -50(2) . . . . ?
O27 Fe7 N13 N14 5.6(8) . . . . ?
N12 Fe7 N13 N14 90.0(8) . . . . ?
O28 Fe7 N13 N14 -83.9(8) . . . . ?
C79 N13 N14 C80 -178.1(12) . . . . ?
Fe7 N13 N14 C80 -4.9(13) . . . . ?
C79 N13 N14 Fe8 0.4(13) . . . . ?
Fe7 N13 N14 Fe8 173.6(5) . . . . ?
O29 Fe8 N14 C80 78.3(13) . . . . ?
O26 Fe8 N14 C80 177.0(14) . . . . ?
O31 Fe8 N14 C80 -83.7(13) . . . . ?
N15 Fe8 N14 C80 -8.0(14) . . . . ?
O32 Fe8 N14 C80 -171.0(12) . . . . ?
O29 Fe8 N14 N13 -99.7(8) . . . . ?
O26 Fe8 N14 N13 -1.0(7) . . . . ?
O31 Fe8 N14 N13 98.3(8) . . . . ?
N15 Fe8 N14 N13 174.0(7) . . . . ?
O32 Fe8 N14 N13 11.0(16) . . . . ?
O29 Fe8 N15 C91 15.0(10) . . . . ?
O26 Fe8 N15 C91 -103(2) . . . . ?
O31 Fe8 N15 C91 -167.7(10) . . . . ?
N14 Fe8 N15 C91 106.4(10) . . . . ?
O32 Fe8 N15 C91 -79.5(10) . . . . ?
O29 Fe8 N15 N16 178.2(7) . . . . ?
O26 Fe8 N15 N16 60(2) . . . . ?
O31 Fe8 N15 N16 -4.5(6) . . . . ?
N14 Fe8 N15 N16 -90.4(7) . . . . ?
O32 Fe8 N15 N16 83.7(7) . . . . ?
C91 N15 N16 C92 169.9(9) . . . . ?
Fe8 N15 N16 C92 2.9(11) . . . . ?
C91 N15 N16 Fe1 -6.2(10) . . . . ?
Fe8 N15 N16 Fe1 -173.3(4) . . . . ?
O1 Fe1 N16 C92 -65.0(11) . . . . ?
O30 Fe1 N16 C92 -168.7(11) . . . . ?
O3 Fe1 N16 C92 97.7(11) . . . . ?
N1 Fe1 N16 C92 20.5(12) . . . . ?
O4 Fe1 N16 C92 -157.8(10) . . . . ?
O1 Fe1 N16 N15 109.8(7) . . . . ?
O30 Fe1 N16 N15 6.1(6) . . . . ?
O3 Fe1 N16 N15 -87.6(7) . . . . ?
N1 Fe1 N16 N15 -164.7(6) . . . . ?
O4 Fe1 N16 N15 17.0(14) . . . . ?
O30 Fe1 O1 C1 -158.7(10) . . . . ?
O3 Fe1 O1 C1 25.7(18) . . . . ?
N1 Fe1 O1 C1 13.1(10) . . . . ?
N16 Fe1 O1 C1 125.4(10) . . . . ?
O4 Fe1 O1 C1 -74.0(10) . . . . ?
O5 Fe2 O2 C7 89.3(8) . . . . ?
O7 Fe2 O2 C7 -91.5(8) . . . . ?
N3 Fe2 O2 C7 -127.5(18) . . . . ?
N2 Fe2 O2 C7 1.5(8) . . . . ?
O8 Fe2 O2 C7 -179.7(8) . . . . ?
O1 Fe1 O3 C8 -21.0(16) . . . . ?
O30 Fe1 O3 C8 163.4(8) . . . . ?
N1 Fe1 O3 C8 -8.1(8) . . . . ?
N16 Fe1 O3 C8 -119.9(8) . . . . ?
O4 Fe1 O3 C8 78.9(8) . . . . ?
O1 Fe1 O4 C12 -55.0(11) . . . . ?
O30 Fe1 O4 C12 47.9(11) . . . . ?
O3 Fe1 O4 C12 142.3(11) . . . . ?
N1 Fe1 O4 C12 -141.2(11) . . . . ?
N16 Fe1 O4 C12 37.3(17) . . . . ?
O2 Fe2 O5 C13 -177.6(11) . . . . ?
O7 Fe2 O5 C13 5(2) . . . . ?
N3 Fe2 O5 C13 8.8(11) . . . . ?
N2 Fe2 O5 C13 -100.9(11) . . . . ?
O8 Fe2 O5 C13 96.3(11) . . . . ?
O9 Fe3 O6 C19 -91.1(9) . . . . ?
O11 Fe3 O6 C19 89.9(9) . . . . ?
N5 Fe3 O6 C19 133.9(18) . . . . ?
N4 Fe3 O6 C19 -2.4(8) . . . . ?
O12 Fe3 O6 C19 177.3(9) . . . . ?
O5 Fe2 O7 C20 11.8(18) . . . . ?
O2 Fe2 O7 C20 -165.6(9) . . . . ?
N3 Fe2 O7 C20 8.0(8) . . . . ?
N2 Fe2 O7 C20 117.3(9) . . . . ?
O8 Fe2 O7 C20 -79.9(9) . . . . ?
O5 Fe2 O8 C24 132.6(13) . . . . ?
O2 Fe2 O8 C24 29.3(13) . . . . ?
O7 Fe2 O8 C24 -65.1(12) . . . . ?
N3 Fe2 O8 C24 -142.3(13) . . . . ?
N2 Fe2 O8 C24 33.0(19) . . . . ?
O6 Fe3 O9 C25 -170.4(12) . . . . ?
O11 Fe3 O9 C25 7(2) . . . . ?
N5 Fe3 O9 C25 1.9(12) . . . . ?
N4 Fe3 O9 C25 113.8(12) . . . . ?
O12 Fe3 O9 C25 -85.5(12) . . . . ?
O13 Fe4 O10 C31 91.7(8) . . . . ?
O15 Fe4 O10 C31 -89.5(8) . . . . ?
N7 Fe4 O10 C31 -144.4(15) . . . . ?
N6 Fe4 O10 C31 1.9(7) . . . . ?
O16 Fe4 O10 C31 -177.9(8) . . . . ?
O9 Fe3 O11 C32 -7.0(16) . . . . ?
O6 Fe3 O11 C32 170.0(8) . . . . ?
N5 Fe3 O11 C32 -2.2(8) . . . . ?
N4 Fe3 O11 C32 -113.8(8) . . . . ?
O12 Fe3 O11 C32 85.8(8) . . . . ?
O9 Fe3 O12 C36 -128.7(14) . . . . ?
O6 Fe3 O12 C36 -27.4(14) . . . . ?
O11 Fe3 O12 C36 69.5(14) . . . . ?
N5 Fe3 O12 C36 145.1(14) . . . . ?
N4 Fe3 O12 C36 -27(2) . . . . ?
O10 Fe4 O13 C37 159.7(10) . . . . ?
O15 Fe4 O13 C37 -16.5(18) . . . . ?
N7 Fe4 O13 C37 -9.6(11) . . . . ?
N6 Fe4 O13 C37 -123.2(11) . . . . ?
O16 Fe4 O13 C37 79.6(11) . . . . ?
O17 Fe5 O14 C43 -95.0(8) . . . . ?
O19 Fe5 O14 C43 83.0(8) . . . . ?
N9 Fe5 O14 C43 129.1(13) . . . . ?
N8 Fe5 O14 C43 -7.0(8) . . . . ?
O20 Fe5 O14 C43 174.2(9) . . . . ?
O13 Fe4 O15 C44 10.8(16) . . . . ?
O10 Fe4 O15 C44 -165.5(8) . . . . ?
N7 Fe4 O15 C44 3.7(8) . . . . ?
N6 Fe4 O15 C44 117.4(9) . . . . ?
O16 Fe4 O15 C44 -85.8(9) . . . . ?
O13 Fe4 O16 C48 37(2) . . . . ?
O10 Fe4 O16 C48 -64(2) . . . . ?
O15 Fe4 O16 C48 -162(2) . . . . ?
N7 Fe4 O16 C48 123(2) . . . . ?
N6 Fe4 O16 C48 -65(2) . . . . ?
O14 Fe5 O17 C49 -146.4(9) . . . . ?
O19 Fe5 O17 C49 39.9(15) . . . . ?
N9 Fe5 O17 C49 22.9(9) . . . . ?
N8 Fe5 O17 C49 137.4(9) . . . . ?
O20 Fe5 O17 C49 -62.5(9) . . . . ?
O21 Fe6 O18 C55 91.4(8) . . . . ?
O23 Fe6 O18 C55 -91.5(8) . . . . ?
N11 Fe6 O18 C55 -146.0(18) . . . . ?
N10 Fe6 O18 C55 1.6(7) . . . . ?
O24 Fe6 O18 C55 -178.9(8) . . . . ?
O17 Fe5 O19 C56 -24.4(14) . . . . ?
O14 Fe5 O19 C56 161.8(8) . . . . ?
N9 Fe5 O19 C56 -6.8(8) . . . . ?
N8 Fe5 O19 C56 -121.9(8) . . . . ?
O20 Fe5 O19 C56 78.2(8) . . . . ?
O17 Fe5 O20 C60 -110.7(13) . . . . ?
O14 Fe5 O20 C60 -6.2(12) . . . . ?
O19 Fe5 O20 C60 88.1(12) . . . . ?
N9 Fe5 O20 C60 162.9(13) . . . . ?
N8 Fe5 O20 C60 -9.5(18) . . . . ?
O18 Fe6 O21 C61 166.8(11) . . . . ?
O23 Fe6 O21 C61 -4(2) . . . . ?
N11 Fe6 O21 C61 -4.5(12) . . . . ?
N10 Fe6 O21 C61 -115.9(12) . . . . ?
O24 Fe6 O21 C61 82.7(12) . . . . ?
O25 Fe7 O22 C67 -92.4(9) . . . . ?
O27 Fe7 O22 C67 87.6(9) . . . . ?
N13 Fe7 O22 C67 141.0(19) . . . . ?
N12 Fe7 O22 C67 -0.8(8) . . . . ?
O28 Fe7 O22 C67 175.5(9) . . . . ?
O21 Fe6 O23 C68 6.9(17) . . . . ?
O18 Fe6 O23 C68 -164.0(9) . . . . ?
N11 Fe6 O23 C68 7.4(8) . . . . ?
N10 Fe6 O23 C68 118.5(9) . . . . ?
O24 Fe6 O23 C68 -80.1(9) . . . . ?
O21 Fe6 O24 C72 60.7(14) . . . . ?
O18 Fe6 O24 C72 -40.1(14) . . . . ?
O23 Fe6 O24 C72 -137.4(14) . . . . ?
N11 Fe6 O24 C72 145.5(14) . . . . ?
N10 Fe6 O24 C72 -38(2) . . . . ?
O22 Fe7 O25 C73 -169.4(13) . . . . ?
O27 Fe7 O25 C73 11(2) . . . . ?
N13 Fe7 O25 C73 1.5(13) . . . . ?
N12 Fe7 O25 C73 114.0(13) . . . . ?
O28 Fe7 O25 C73 -85.3(13) . . . . ?
O29 Fe8 O26 C79 92.4(9) . . . . ?
O31 Fe8 O26 C79 -87.9(9) . . . . ?
N15 Fe8 O26 C79 -151(2) . . . . ?
N14 Fe8 O26 C79 1.5(9) . . . . ?
O32 Fe8 O26 C79 -174.3(9) . . . . ?
O25 Fe7 O27 C80 -15.0(19) . . . . ?
O22 Fe7 O27 C80 165.1(10) . . . . ?
N13 Fe7 O27 C80 -5.7(9) . . . . ?
N12 Fe7 O27 C80 -118.9(10) . . . . ?
O28 Fe7 O27 C80 81.6(10) . . . . ?
O25 Fe7 O28 C84 -147.2(15) . . . . ?
O22 Fe7 O28 C84 -47.2(15) . . . . ?
O27 Fe7 O28 C84 50.2(15) . . . . ?
N13 Fe7 O28 C84 126.5(15) . . . . ?
N12 Fe7 O28 C84 -37(2) . . . . ?
O26 Fe8 O29 C85 157.6(10) . . . . ?
O31 Fe8 O29 C85 -21.5(17) . . . . ?
N15 Fe8 O29 C85 -13.4(10) . . . . ?
N14 Fe8 O29 C85 -125.1(10) . . . . ?
O32 Fe8 O29 C85 74.0(10) . . . . ?
O1 Fe1 O30 C91 -90.8(8) . . . . ?
O3 Fe1 O30 C91 87.9(8) . . . . ?
N1 Fe1 O30 C91 130.7(15) . . . . ?
N16 Fe1 O30 C91 -5.1(7) . . . . ?
O4 Fe1 O30 C91 178.5(8) . . . . ?
O29 Fe8 O31 C92 13.9(15) . . . . ?
O26 Fe8 O31 C92 -165.3(8) . . . . ?
N15 Fe8 O31 C92 5.5(7) . . . . ?
N14 Fe8 O31 C92 117.7(8) . . . . ?
O32 Fe8 O31 C92 -82.8(8) . . . . ?
O29 Fe8 O32 C96 144.9(10) . . . . ?
O26 Fe8 O32 C96 46.2(10) . . . . ?
O31 Fe8 O32 C96 -53.6(10) . . . . ?
N15 Fe8 O32 C96 -129.8(10) . . . . ?
N14 Fe8 O32 C96 34.4(17) . . . . ?
Fe1 O1 C1 C2 -9.0(18) . . . . ?
Fe1 O1 C1 C6 171.9(8) . . . . ?
O1 C1 C2 C3 -179.4(11) . . . . ?
C6 C1 C2 C3 -0.3(17) . . . . ?
O1 C1 C2 C7 1.4(18) . . . . ?
C6 C1 C2 C7 -179.5(10) . . . . ?
C1 C2 C3 C4 1.2(19) . . . . ?
C7 C2 C3 C4 -179.5(11) . . . . ?
C2 C3 C4 C5 0(2) . . . . ?
C3 C4 C5 C6 -2(2) . . . . ?
C4 C5 C6 C1 3(2) . . . . ?
O1 C1 C6 C5 177.4(12) . . . . ?
C2 C1 C6 C5 -1.8(18) . . . . ?
Fe2 O2 C7 N1 0.2(14) . . . . ?
Fe2 O2 C7 C2 -178.8(7) . . . . ?
N2 N1 C7 O2 -2.6(15) . . . . ?
Fe1 N1 C7 O2 -162.7(8) . . . . ?
N2 N1 C7 C2 176.4(9) . . . . ?
Fe1 N1 C7 C2 16.3(16) . . . . ?
C1 C2 C7 O2 173.8(10) . . . . ?
C3 C2 C7 O2 -5.5(16) . . . . ?
C1 C2 C7 N1 -5.2(17) . . . . ?
C3 C2 C7 N1 175.5(11) . . . . ?
Fe1 O3 C8 N2 8.7(14) . . . . ?
Fe1 O3 C8 C9 -170.5(8) . . . . ?
N1 N2 C8 O3 -2.6(14) . . . . ?
Fe2 N2 C8 O3 -171.6(7) . . . . ?
N1 N2 C8 C9 176.6(9) . . . . ?
Fe2 N2 C8 C9 7.6(17) . . . . ?
O3 C8 C9 C11 43.9(18) . . . . ?
N2 C8 C9 C11 -135.3(16) . . . . ?
O3 C8 C9 C10 -82.5(16) . . . . ?
N2 C8 C9 C10 98.3(15) . . . . ?
Fe2 O5 C13 C18 166.7(9) . . . . ?
Fe2 O5 C13 C14 -15.2(18) . . . . ?
O5 C13 C14 C15 -179.7(11) . . . . ?
C18 C13 C14 C15 -1.6(18) . . . . ?
O5 C13 C14 C19 6.8(19) . . . . ?
C18 C13 C14 C19 -175.1(11) . . . . ?
C13 C14 C15 C16 0(2) . . . . ?
C19 C14 C15 C16 173.7(14) . . . . ?
C14 C15 C16 C17 0(2) . . . . ?
C15 C16 C17 C18 2(3) . . . . ?
C16 C17 C18 C13 -4(2) . . . . ?
O5 C13 C18 C17 -178.1(12) . . . . ?
C14 C13 C18 C17 3.7(19) . . . . ?
Fe3 O6 C19 N3 2.7(14) . . . . ?
Fe3 O6 C19 C14 -177.2(8) . . . . ?
N4 N3 C19 O6 -1.0(15) . . . . ?
Fe2 N3 C19 O6 168.2(8) . . . . ?
N4 N3 C19 C14 179.0(10) . . . . ?
Fe2 N3 C19 C14 -11.8(17) . . . . ?
C15 C14 C19 O6 12.2(17) . . . . ?
C13 C14 C19 O6 -174.2(11) . . . . ?
C15 C14 C19 N3 -167.7(11) . . . . ?
C13 C14 C19 N3 5.9(18) . . . . ?
Fe2 O7 C20 N4 -9.0(16) . . . . ?
Fe2 O7 C20 C21 171.4(10) . . . . ?
N3 N4 C20 O7 3.0(16) . . . . ?
Fe3 N4 C20 O7 178.6(8) . . . . ?
N3 N4 C20 C21 -177.4(11) . . . . ?
Fe3 N4 C20 C21 -1.8(19) . . . . ?
O7 C20 C21 C23 -63.1(19) . . . . ?
N4 C20 C21 C23 117.3(16) . . . . ?
O7 C20 C21 C22 62.9(18) . . . . ?
N4 C20 C21 C22 -116.8(15) . . . . ?
Fe3 O9 C25 C30 -177.6(10) . . . . ?
Fe3 O9 C25 C26 1(2) . . . . ?
O9 C25 C26 C27 -178.1(14) . . . . ?
C30 C25 C26 C27 0(2) . . . . ?
O9 C25 C26 C31 -1(2) . . . . ?
C30 C25 C26 C31 177.6(12) . . . . ?
C25 C26 C27 C28 -3(3) . . . . ?
C31 C26 C27 C28 179.3(15) . . . . ?
C26 C27 C28 C29 5(3) . . . . ?
C27 C28 C29 C30 -4(3) . . . . ?
C28 C29 C30 C25 1(3) . . . . ?
O9 C25 C30 C29 179.2(15) . . . . ?
C26 C25 C30 C29 1(2) . . . . ?
Fe4 O10 C31 N5 -2.1(14) . . . . ?
Fe4 O10 C31 C26 178.2(8) . . . . ?
N6 N5 C31 O10 0.7(15) . . . . ?
Fe3 N5 C31 O10 -171.6(7) . . . . ?
N6 N5 C31 C26 -179.6(10) . . . . ?
Fe3 N5 C31 C26 8.1(17) . . . . ?
C27 C26 C31 O10 -6.6(18) . . . . ?
C25 C26 C31 O10 176.2(11) . . . . ?
C27 C26 C31 N5 173.7(13) . . . . ?
C25 C26 C31 N5 -3.5(19) . . . . ?
Fe3 O11 C32 N6 1.1(14) . . . . ?
Fe3 O11 C32 C33 -176.6(9) . . . . ?
N5 N6 C32 O11 1.4(15) . . . . ?
Fe4 N6 C32 O11 -175.6(7) . . . . ?
N5 N6 C32 C33 179.2(10) . . . . ?
Fe4 N6 C32 C33 2.1(18) . . . . ?
O11 C32 C33 C34 -70.8(18) . . . . ?
N6 C32 C33 C34 111.4(16) . . . . ?
O11 C32 C33 C35 56.1(17) . . . . ?
N6 C32 C33 C35 -121.7(15) . . . . ?
Fe4 O13 C37 C38 5.5(18) . . . . ?
Fe4 O13 C37 C42 -173.7(9) . . . . ?
O13 C37 C38 C39 177.3(10) . . . . ?
C42 C37 C38 C39 -3.5(18) . . . . ?
O13 C37 C38 C43 -0.1(19) . . . . ?
C42 C37 C38 C43 179.1(11) . . . . ?
C37 C38 C39 C40 0.3(18) . . . . ?
C43 C38 C39 C40 177.8(11) . . . . ?
C38 C39 C40 C41 2(2) . . . . ?
C39 C40 C41 C42 -1(2) . . . . ?
C40 C41 C42 C37 -1.8(19) . . . . ?
O13 C37 C42 C41 -176.4(11) . . . . ?
C38 C37 C42 C41 4.4(18) . . . . ?
Fe5 O14 C43 N7 6.1(14) . . . . ?
Fe5 O14 C43 C38 -175.1(8) . . . . ?
N8 N7 C43 O14 0.3(15) . . . . ?
Fe4 N7 C43 O14 165.3(8) . . . . ?
N8 N7 C43 C38 -178.5(10) . . . . ?
Fe4 N7 C43 C38 -13.5(16) . . . . ?
C39 C38 C43 O14 8.3(17) . . . . ?
C37 C38 C43 O14 -174.4(12) . . . . ?
C39 C38 C43 N7 -172.9(11) . . . . ?
C37 C38 C43 N7 4.4(18) . . . . ?
Fe4 O15 C44 N8 -2.9(15) . . . . ?
Fe4 O15 C44 C45 177.4(9) . . . . ?
N7 N8 C44 O15 -0.7(15) . . . . ?
Fe5 N8 C44 O15 175.5(8) . . . . ?
N7 N8 C44 C45 179.0(10) . . . . ?
Fe5 N8 C44 C45 -4.8(18) . . . . ?
O15 C44 C45 C46 94.2(15) . . . . ?
N8 C44 C45 C46 -85.5(13) . . . . ?
O15 C44 C45 C47 -28.9(16) . . . . ?
N8 C44 C45 C47 151.4(12) . . . . ?
Fe5 O17 C49 C50 -20.0(16) . . . . ?
Fe5 O17 C49 C54 157.7(9) . . . . ?
O17 C49 C50 C51 -179.9(11) . . . . ?
C54 C49 C50 C51 2.4(17) . . . . ?
O17 C49 C50 C55 2.0(17) . . . . ?
C54 C49 C50 C55 -175.7(11) . . . . ?
C49 C50 C51 C52 -1.7(19) . . . . ?
C55 C50 C51 C52 176.5(12) . . . . ?
C50 C51 C52 C53 2(2) . . . . ?
C51 C52 C53 C54 -3(2) . . . . ?
C52 C53 C54 C49 4(2) . . . . ?
O17 C49 C54 C53 178.6(12) . . . . ?
C50 C49 C54 C53 -3.5(19) . . . . ?
Fe6 O18 C55 N9 1.7(13) . . . . ?
Fe6 O18 C55 C50 -176.6(7) . . . . ?
N10 N9 C55 O18 -5.3(14) . . . . ?
Fe5 N9 C55 O18 -168.4(8) . . . . ?
N10 N9 C55 C50 172.9(8) . . . . ?
Fe5 N9 C55 C50 9.8(15) . . . . ?
C51 C50 C55 O18 2.7(15) . . . . ?
C49 C50 C55 O18 -179.1(10) . . . . ?
C51 C50 C55 N9 -175.6(10) . . . . ?
C49 C50 C55 N9 2.5(16) . . . . ?
Fe5 O19 C56 N10 8.3(14) . . . . ?
Fe5 O19 C56 C57 -173.1(8) . . . . ?
N9 N10 C56 O19 -3.7(14) . . . . ?
Fe6 N10 C56 O19 -176.3(8) . . . . ?
N9 N10 C56 C57 177.7(9) . . . . ?
Fe6 N10 C56 C57 5.1(17) . . . . ?
O19 C56 C57 C58 29.4(15) . . . . ?
N10 C56 C57 C58 -151.9(11) . . . . ?
O19 C56 C57 C59 -96.9(12) . . . . ?
N10 C56 C57 C59 81.8(13) . . . . ?
Fe6 O21 C61 C66 -173.0(9) . . . . ?
Fe6 O21 C61 C62 5.9(19) . . . . ?
O21 C61 C62 C63 175.6(12) . . . . ?
C66 C61 C62 C63 -5.4(18) . . . . ?
O21 C61 C62 C67 -5.5(19) . . . . ?
C66 C61 C62 C67 173.4(12) . . . . ?
C61 C62 C63 C64 2(2) . . . . ?
C67 C62 C63 C64 -177.0(13) . . . . ?
C62 C63 C64 C65 2(2) . . . . ?
C63 C64 C65 C66 -1(3) . . . . ?
C64 C65 C66 C61 -2(3) . . . . ?
O21 C61 C66 C65 -175.3(15) . . . . ?
C62 C61 C66 C65 6(2) . . . . ?
Fe7 O22 C67 N11 -1.3(16) . . . . ?
Fe7 O22 C67 C62 175.9(8) . . . . ?
N12 N11 C67 O22 3.5(16) . . . . ?
Fe6 N11 C67 O22 171.1(8) . . . . ?
N12 N11 C67 C62 -173.7(9) . . . . ?
Fe6 N11 C67 C62 -6.1(18) . . . . ?
C61 C62 C67 O22 -171.6(11) . . . . ?
C63 C62 C67 O22 7.3(17) . . . . ?
C61 C62 C67 N11 5.7(18) . . . . ?
C63 C62 C67 N11 -175.4(12) . . . . ?
Fe6 O23 C68 N12 -6.5(16) . . . . ?
Fe6 O23 C68 C69 171.8(9) . . . . ?
N11 N12 C68 O23 -0.4(17) . . . . ?
Fe7 N12 C68 O23 -179.3(8) . . . . ?
N11 N12 C68 C69 -178.6(10) . . . . ?
Fe7 N12 C68 C69 2(2) . . . . ?
O23 C68 C69 C70 -79.8(16) . . . . ?
N12 C68 C69 C70 98.5(15) . . . . ?
O23 C68 C69 C71 43.6(19) . . . . ?
N12 C68 C69 C71 -138.1(15) . . . . ?
Fe7 O25 C73 C78 179.1(11) . . . . ?
Fe7 O25 C73 C74 1(2) . . . . ?
O25 C73 C74 C75 179.0(13) . . . . ?
C78 C73 C74 C75 1(2) . . . . ?
O25 C73 C74 C79 0(2) . . . . ?
C78 C73 C74 C79 -178.8(13) . . . . ?
C73 C74 C75 C76 2(2) . . . . ?
C79 C74 C75 C76 -178.4(14) . . . . ?
C74 C75 C76 C77 -3(2) . . . . ?
C75 C76 C77 C78 2(3) . . . . ?
C76 C77 C78 C73 1(3) . . . . ?
O25 C73 C78 C77 179.2(15) . . . . ?
C74 C73 C78 C77 -2(2) . . . . ?
Fe8 O26 C79 N13 -1.9(15) . . . . ?
Fe8 O26 C79 C74 -180.0(9) . . . . ?
N14 N13 C79 O26 0.9(17) . . . . ?
Fe7 N13 C79 O26 -170.8(8) . . . . ?
N14 N13 C79 C74 179.0(11) . . . . ?
Fe7 N13 C79 C74 7.3(19) . . . . ?
C75 C74 C79 O26 -4.8(19) . . . . ?
C73 C74 C79 O26 174.5(12) . . . . ?
C75 C74 C79 N13 177.1(13) . . . . ?
C73 C74 C79 N13 -4(2) . . . . ?
Fe7 O27 C80 N14 4.9(17) . . . . ?
Fe7 O27 C80 C81 -179.4(12) . . . . ?
N13 N14 C80 O27 0.1(18) . . . . ?
Fe8 N14 C80 O27 -177.9(9) . . . . ?
N13 N14 C80 C81 -175.4(14) . . . . ?
Fe8 N14 C80 C81 7(2) . . . . ?
O27 C80 C81 C82 -85.4(18) . . . . ?
N14 C80 C81 C82 90.1(17) . . . . ?
O27 C80 C81 C83 38(2) . . . . ?
N14 C80 C81 C83 -146.2(15) . . . . ?
Fe8 O29 C85 C90 -173.2(9) . . . . ?
Fe8 O29 C85 C86 9.7(17) . . . . ?
O29 C85 C86 C87 -178.9(10) . . . . ?
C90 C85 C86 C87 4.1(17) . . . . ?
O29 C85 C86 C91 -0.8(18) . . . . ?
C90 C85 C86 C91 -177.8(11) . . . . ?
C85 C86 C87 C88 -2.2(17) . . . . ?
C91 C86 C87 C88 179.5(11) . . . . ?
C86 C87 C88 C89 0(2) . . . . ?
C87 C88 C89 C90 1(2) . . . . ?
C88 C89 C90 C85 1(2) . . . . ?
O29 C85 C90 C89 179.2(12) . . . . ?
C86 C85 C90 C89 -3.7(19) . . . . ?
Fe1 O30 C91 N15 3.2(13) . . . . ?
Fe1 O30 C91 C86 -178.2(7) . . . . ?
N16 N15 C91 O30 2.2(14) . . . . ?
Fe8 N15 C91 O30 166.1(8) . . . . ?
N16 N15 C91 C86 -176.4(9) . . . . ?
Fe8 N15 C91 C86 -12.4(15) . . . . ?
C85 C86 C91 O30 -176.2(10) . . . . ?
C87 C86 C91 O30 1.9(15) . . . . ?
C85 C86 C91 N15 2.4(17) . . . . ?
C87 C86 C91 N15 -179.5(9) . . . . ?
Fe8 O31 C92 N16 -6.1(14) . . . . ?
Fe8 O31 C92 C93 173.6(8) . . . . ?
N15 N16 C92 O31 2.1(15) . . . . ?
Fe1 N16 C92 O31 177.1(7) . . . . ?
N15 N16 C92 C93 -177.5(9) . . . . ?
Fe1 N16 C92 C93 -2.6(17) . . . . ?
O31 C92 C93 C95 -46.5(16) . . . . ?
N16 C92 C93 C95 133.2(14) . . . . ?
O31 C92 C93 C94 79.1(16) . . . . ?
N16 C92 C93 C94 -101.2(15) . . . . ?
